data_7025318
loop_
_publ_author_name
'Mereacre, Valeriu'
'Akhtar, Muhammad Nadeem'
'Lan, Yanhua'
'Ako, Ayuk M.'
'Cl\'erac, Rodolphe'
'Anson, Christopher E.'
'Powell, Annie K.'

_publ_section_title
;
 Structures and magnetic properties of Mn(III)&#x2084;Ln(III)&#x2084;
 aggregates with a &quot;square-in-square&quot; topology.
;
_journal_issue 20
_journal_name_full 'Dalton transactions (Cambridge, England : 2003)'
_journal_page_first 4918
_journal_page_last 4927
_journal_paper_doi 10.1039/b926899e
_journal_volume 39
_journal_year 2010
_chemical_formula_sum 'C85 H160 Dy4 Mn4 N9.6 O40'
_chemical_formula_weight 2826.39
_chemical_name_systematic
;
?
;
_space_group_IT_number 14
_symmetry_cell_setting monoclinic
_symmetry_space_group_name_Hall '-P 2yn'
_symmetry_space_group_name_H-M 'P 1 21/n 1'
_atom_sites_solution_hydrogens geom
_atom_sites_solution_primary direct
_atom_sites_solution_secondary difmap
_audit_creation_method SHELXL-97
_cell_angle_alpha 90.00
_cell_angle_beta 111.638(1)
_cell_angle_gamma 90.00
_cell_formula_units_Z 4
_cell_length_a 16.4245(5)
_cell_length_b 35.3485(11)
_cell_length_c 21.1567(7)
_cell_measurement_reflns_used 13609
_cell_measurement_temperature 100(2)
_cell_measurement_theta_max 27.83
_cell_measurement_theta_min 2.30
_cell_volume 11417.6(6)
_computing_cell_refinement 'SMART-NT 5.6 (Bruker AXS Inc., 2005)'
_computing_data_collection 'SMART-NT 5.6 (Bruker AXS Inc., 2005)'
_computing_data_reduction 'SAINT+ 6.45 (Bruker AXS Inc., 2003)'
_computing_molecular_graphics 'Diamond 2.1 (Crystal Impact, 1998)'
_computing_publication_material 'SHELXTL 6.14 (BrukerAXS Inc., 2003)'
_computing_structure_refinement 'SHELXTL 6.14 (BrukerAXS Inc., 2003)'
_computing_structure_solution 'SHELXTL 6.14 (BrukerAXS Inc., 2003)'
_diffrn_ambient_temperature 100(2)
_diffrn_detector_area_resol_mean 8.333
_diffrn_measured_fraction_theta_full 0.997
_diffrn_measured_fraction_theta_max 0.924
_diffrn_measurement_device_type 'Bruker SMART Apex'
_diffrn_measurement_method 'CCD area detector'
_diffrn_radiation_monochromator graphite
_diffrn_radiation_source 'rotating anode'
_diffrn_radiation_type MoK\a
_diffrn_radiation_wavelength 0.71073
_diffrn_reflns_av_R_equivalents 0.0351
_diffrn_reflns_av_sigmaI/netI 0.0393
_diffrn_reflns_limit_h_max 21
_diffrn_reflns_limit_h_min -20
_diffrn_reflns_limit_k_max 46
_diffrn_reflns_limit_k_min -46
_diffrn_reflns_limit_l_max 25
_diffrn_reflns_limit_l_min -27
_diffrn_reflns_number 76124
_diffrn_reflns_theta_full 25.00
_diffrn_reflns_theta_max 28.09
_diffrn_reflns_theta_min 1.76
_exptl_absorpt_coefficient_mu 3.092
_exptl_absorpt_correction_T_max 0.638
_exptl_absorpt_correction_T_min 0.528
_exptl_absorpt_correction_type multi-scan
_exptl_absorpt_process_details 'SADABS 2.10 (Bruker AXS Inc., 2005)'
_exptl_crystal_colour brown
_exptl_crystal_density_diffrn 1.644
_exptl_crystal_density_method 'not measured'
_exptl_crystal_description block
_exptl_crystal_F_000 5685
_exptl_crystal_size_max 0.24
_exptl_crystal_size_mid 0.21
_exptl_crystal_size_min 0.16
_refine_diff_density_max 2.265
_refine_diff_density_min -0.970
_refine_diff_density_rms 0.151
_refine_ls_extinction_method none
_refine_ls_goodness_of_fit_ref 1.100
_refine_ls_hydrogen_treatment mixed
_refine_ls_matrix_type full
_refine_ls_number_parameters 1208
_refine_ls_number_reflns 25706
_refine_ls_number_restraints 167
_refine_ls_restrained_S_all 1.103
_refine_ls_R_factor_all 0.0879
_refine_ls_R_factor_gt 0.0553
_refine_ls_shift/su_max 0.002
_refine_ls_shift/su_mean 0.000
_refine_ls_structure_factor_coef Fsqd
_refine_ls_weighting_details 'calc w=1/[\s^2^(Fo^2^)+(0.0525P)^2^+78.6350P] where P=(Fo^2^+2Fc^2^)/3'
_refine_ls_weighting_scheme calc
_refine_ls_wR_factor_gt 0.1320
_refine_ls_wR_factor_ref 0.1516
_reflns_number_gt 18286
_reflns_number_total 25706
_reflns_threshold_expression >2sigma(I)
_cod_data_source_file b926899e.txt
_cod_data_source_block p203
_cod_original_sg_symbol_H-M 'P 21/n'
_cod_original_formula_sum 'C85 H160 Dy4 Mn4 N9.60 O40'
_cod_database_code 7025318

loop_
_symmetry_equiv_pos_as_xyz
'x, y, z'
'-x+1/2, y+1/2, -z+1/2'
'-x, -y, -z'
'x-1/2, -y-1/2, z-1/2'

loop_
_atom_site_label
_atom_site_type_symbol
_atom_site_fract_x
_atom_site_fract_y
_atom_site_fract_z
_atom_site_U_iso_or_equiv
_atom_site_adp_type
_atom_site_occupancy
_atom_site_symmetry_multiplicity
_atom_site_calc_flag
_atom_site_refinement_flags
_atom_site_disorder_assembly
_atom_site_disorder_group
Dy1 Dy 0.04113(2) 0.173664(10) 0.120012(17) 0.03578(9) Uani 1 1 d D A .
Dy2 Dy 0.23509(2) 0.122852(10) 0.086647(17) 0.03704(9) Uani 1 1 d D A .
Dy3 Dy 0.32167(2) 0.083195(10) 0.274720(17) 0.03782(9) Uani 1 1 d . A .
Dy4 Dy 0.12571(3) 0.133202(11) 0.305876(18) 0.04283(10) Uani 1 1 d . A .
Mn1 Mn 0.04113(8) 0.14916(3) -0.03326(6) 0.0370(2) Uani 1 1 d . . .
Mn2 Mn 0.44215(8) 0.09424(4) 0.17735(6) 0.0500(3) Uani 1 1 d . A .
Mn3 Mn 0.23621(8) 0.05705(4) 0.39086(6) 0.0454(3) Uani 1 1 d . A .
Mn4 Mn 0.00396(9) 0.21189(4) 0.25278(6) 0.0476(3) Uani 1 1 d . A .
O1 O 0.0864(3) 0.12502(14) 0.0667(3) 0.0364(11) Uani 1 1 d D . .
H1 H 0.070(3) 0.1051(10) 0.076(4) 0.044 Uiso 1 1 d D . .
O2 O 0.3413(3) 0.12513(15) 0.1962(3) 0.0407(12) Uani 1 1 d D . .
H2 H 0.356(6) 0.1475(13) 0.209(4) 0.049 Uiso 1 1 d D . .
O3 O 0.1885(4) 0.07725(15) 0.2885(3) 0.0435(13) Uani 1 1 d D . .
H3 H 0.155(5) 0.0604(19) 0.266(4) 0.052 Uiso 1 1 d D . .
O4 O 0.1107(3) 0.18532(15) 0.2357(3) 0.0398(12) Uani 1 1 d D . .
H4 H 0.154(4) 0.200(2) 0.248(4) 0.048 Uiso 1 1 d D . .
N1 N 0.0293(4) 0.19815(19) -0.1187(3) 0.0449(16) Uani 1 1 d . . .
C1 C 0.0026(6) 0.2316(2) -0.0878(5) 0.055(2) Uani 1 1 d . . .
H1A H -0.0470 0.2445 -0.1232 0.066 Uiso 1 1 calc R . .
H1B H 0.0520 0.2497 -0.0719 0.066 Uiso 1 1 calc R . .
C2 C -0.0242(9) 0.2215(3) -0.0288(6) 0.081(4) Uani 1 1 d . . .
H2A H -0.0205 0.2444 -0.0009 0.097 Uiso 1 1 calc R . .
H2B H -0.0860 0.2130 -0.0467 0.097 Uiso 1 1 calc R . .
O5 O 0.0265(4) 0.19379(14) 0.0113(3) 0.0412(12) Uani 1 1 d . . .
C3 C 0.1233(5) 0.2015(3) -0.1082(4) 0.048(2) Uani 1 1 d . . .
H3A H 0.1353 0.2276 -0.1197 0.058 Uiso 1 1 calc R . .
H3B H 0.1370 0.1839 -0.1393 0.058 Uiso 1 1 calc R . .
C4 C 0.1812(7) 0.1929(3) -0.0365(6) 0.080(4) Uani 1 1 d . . .
H4A H 0.2428 0.1923 -0.0334 0.097 Uiso 1 1 calc R . .
H4B H 0.1757 0.2135 -0.0066 0.097 Uiso 1 1 calc R . .
O6 O 0.1622(3) 0.15912(15) -0.0128(3) 0.0403(12) Uani 1 1 d . . .
C5 C -0.0308(6) 0.1915(3) -0.1930(5) 0.058(2) Uani 1 1 d . . .
C6 C -0.0230(7) 0.2244(3) -0.2382(5) 0.066(3) Uani 1 1 d . . .
H6A H -0.0413 0.2480 -0.2231 0.098 Uiso 1 1 calc R . .
H6B H -0.0608 0.2194 -0.2856 0.098 Uiso 1 1 calc R . .
H6C H 0.0379 0.2267 -0.2349 0.098 Uiso 1 1 calc R . .
C7 C -0.0041(10) 0.1547(3) -0.2158(5) 0.099(5) Uani 1 1 d . . .
H7A H -0.0087 0.1342 -0.1861 0.148 Uiso 1 1 calc R . .
H7B H 0.0565 0.1567 -0.2133 0.148 Uiso 1 1 calc R . .
H7C H -0.0428 0.1494 -0.2628 0.148 Uiso 1 1 calc R . .
C8 C -0.1245(7) 0.1887(4) -0.1976(5) 0.097(5) Uani 1 1 d . . .
H8A H -0.1415 0.2125 -0.1820 0.145 Uiso 1 1 calc R . .
H8B H -0.1299 0.1678 -0.1689 0.145 Uiso 1 1 calc R . .
H8C H -0.1628 0.1840 -0.2448 0.145 Uiso 1 1 calc R . .
N2 N 0.5071(6) 0.0370(3) 0.1457(4) 0.080(3) Uani 1 1 d D . .
C9A C 0.4561(14) 0.0407(8) 0.0724(8) 0.051(6) Uiso 0.38 1 d PD A 1
H9A1 H 0.4605 0.0168 0.0493 0.061 Uiso 0.38 1 calc PR A 1
H9A2 H 0.4813 0.0612 0.0536 0.061 Uiso 0.38 1 calc PR A 1
C10A C 0.3614(18) 0.0491(8) 0.058(2) 0.107(15) Uiso 0.38 1 d PD A 1
H10A H 0.3305 0.0530 0.0084 0.128 Uiso 0.38 1 calc PR A 1
H10B H 0.3340 0.0273 0.0718 0.128 Uiso 0.38 1 calc PR A 1
C9B C 0.4359(8) 0.0268(4) 0.0782(6) 0.051(4) Uiso 0.62 1 d PD A 2
H9B1 H 0.4499 0.0379 0.0404 0.062 Uiso 0.62 1 calc PR A 2
H9B2 H 0.4328 -0.0010 0.0725 0.062 Uiso 0.62 1 calc PR A 2
C10B C 0.3486(8) 0.0417(3) 0.0759(8) 0.046(3) Uiso 0.62 1 d PD A 2
H10C H 0.3042 0.0379 0.0297 0.055 Uiso 0.62 1 calc PR A 2
H10D H 0.3299 0.0271 0.1081 0.055 Uiso 0.62 1 calc PR A 2
O7 O 0.3527(4) 0.08173(18) 0.0932(3) 0.0548(15) Uani 1 1 d D . .
C11A C 0.505(3) 0.0101(8) 0.1981(18) 0.076(19) Uiso 0.38 1 d PD A 1
H11A H 0.5660 0.0017 0.2234 0.091 Uiso 0.38 1 calc PR A 1
H11B H 0.4719 -0.0124 0.1745 0.091 Uiso 0.38 1 calc PR A 1
C12A C 0.4668(13) 0.0226(5) 0.2504(9) 0.028(4) Uiso 0.38 1 d PD A 1
H12A H 0.4320 0.0017 0.2591 0.034 Uiso 0.38 1 calc PR A 1
H12B H 0.5146 0.0290 0.2938 0.034 Uiso 0.38 1 calc PR A 1
C11B C 0.491(2) 0.0071(4) 0.1901(10) 0.057(8) Uiso 0.62 1 d PD A 2
H11C H 0.5388 -0.0118 0.2049 0.069 Uiso 0.62 1 calc PR A 2
H11D H 0.4344 -0.0060 0.1669 0.069 Uiso 0.62 1 calc PR A 2
C12B C 0.4891(10) 0.0311(5) 0.2498(8) 0.061(5) Uiso 0.62 1 d PD A 2
H12C H 0.4866 0.0146 0.2868 0.074 Uiso 0.62 1 calc PR A 2
H12D H 0.5426 0.0468 0.2678 0.074 Uiso 0.62 1 calc PR A 2
O8 O 0.4121(4) 0.05483(16) 0.2249(3) 0.0470(13) Uani 1 1 d D . .
C13A C 0.6040(11) 0.0466(7) 0.1508(10) 0.059(7) Uiso 0.38 1 d PD A 1
C14A C 0.6682(18) 0.0525(7) 0.2233(9) 0.057(7) Uiso 0.38 1 d PD A 1
H14A H 0.6480 0.0733 0.2443 0.086 Uiso 0.38 1 calc PR A 1
H14B H 0.7262 0.0586 0.2227 0.086 Uiso 0.38 1 calc PR A 1
H14C H 0.6720 0.0292 0.2495 0.086 Uiso 0.38 1 calc PR A 1
C15A C 0.6386(18) 0.0151(6) 0.1186(12) 0.068(7) Uiso 0.38 1 d PD A 1
H15A H 0.5973 0.0106 0.0722 0.102 Uiso 0.38 1 calc PR A 1
H15B H 0.6452 -0.0081 0.1455 0.102 Uiso 0.38 1 calc PR A 1
H15C H 0.6956 0.0225 0.1175 0.102 Uiso 0.38 1 calc PR A 1
C16A C 0.619(2) 0.0847(7) 0.1128(13) 0.086(9) Uiso 0.38 1 d PD A 1
H16A H 0.5818 0.0838 0.0645 0.129 Uiso 0.38 1 calc PR A 1
H16B H 0.6809 0.0861 0.1173 0.129 Uiso 0.38 1 calc PR A 1
H16C H 0.6047 0.1071 0.1338 0.129 Uiso 0.38 1 calc PR A 1
C13B C 0.5982(9) 0.0320(5) 0.1447(8) 0.070(5) Uiso 0.62 1 d PD A 2
C14B C 0.6601(14) 0.0386(5) 0.2168(7) 0.077(6) Uiso 0.62 1 d PD A 2
H14D H 0.6547 0.0179 0.2457 0.116 Uiso 0.62 1 calc PR A 2
H14E H 0.6455 0.0626 0.2333 0.116 Uiso 0.62 1 calc PR A 2
H14F H 0.7204 0.0397 0.2182 0.116 Uiso 0.62 1 calc PR A 2
C15B C 0.6174(11) -0.0050(4) 0.1184(8) 0.068(4) Uiso 0.62 1 d PD A 2
H15D H 0.6113 -0.0256 0.1472 0.102 Uiso 0.62 1 calc PR A 2
H15E H 0.6774 -0.0047 0.1190 0.102 Uiso 0.62 1 calc PR A 2
H15F H 0.5762 -0.0088 0.0717 0.102 Uiso 0.62 1 calc PR A 2
C16B C 0.6054(13) 0.0641(5) 0.1001(8) 0.077(5) Uiso 0.62 1 d PD A 2
H16D H 0.5915 0.0880 0.1173 0.115 Uiso 0.62 1 calc PR A 2
H16E H 0.5641 0.0600 0.0535 0.115 Uiso 0.62 1 calc PR A 2
H16F H 0.6652 0.0652 0.1005 0.115 Uiso 0.62 1 calc PR A 2
N3 N 0.3247(5) 0.0605(2) 0.5139(3) 0.0527(18) Uani 1 1 d . A .
C17 C 0.4135(6) 0.0670(3) 0.5123(4) 0.057(2) Uani 1 1 d . . .
H17A H 0.4568 0.0516 0.5483 0.069 Uiso 1 1 calc R B 1
H17B H 0.4295 0.0940 0.5222 0.069 Uiso 1 1 calc R B 1
C18A C 0.4174(9) 0.0565(4) 0.4425(7) 0.052(3) Uiso 0.62 1 d P A 1
H18A H 0.4729 0.0658 0.4399 0.063 Uiso 0.62 1 calc PR A 1
H18B H 0.4158 0.0286 0.4373 0.063 Uiso 0.62 1 calc PR A 1
C18B C 0.4012(15) 0.0901(6) 0.4494(11) 0.048(5) Uiso 0.38 1 d P A 2
H18C H 0.3759 0.1150 0.4535 0.057 Uiso 0.38 1 calc PR A 2
H18D H 0.4591 0.0947 0.4461 0.057 Uiso 0.38 1 calc PR A 2
O9 O 0.3470(4) 0.07250(15) 0.3907(3) 0.0438(12) Uani 1 1 d . . .
C19 C 0.2916(7) 0.0968(3) 0.5307(4) 0.065(3) Uani 1 1 d . . .
H19A H 0.2381 0.0920 0.5405 0.078 Uiso 1 1 calc R A 1
H19B H 0.3363 0.1078 0.5719 0.078 Uiso 1 1 calc R A 1
C20A C 0.2715(10) 0.1239(4) 0.4738(8) 0.060(4) Uiso 0.62 1 d P A 1
H20A H 0.2456 0.1472 0.4845 0.071 Uiso 0.62 1 calc PR A 1
H20B H 0.3260 0.1309 0.4669 0.071 Uiso 0.62 1 calc PR A 1
C20B C 0.2015(16) 0.1071(7) 0.4756(12) 0.058(6) Uiso 0.38 1 d P A 2
H20C H 0.1565 0.0887 0.4765 0.070 Uiso 0.38 1 calc PR A 2
H20D H 0.1834 0.1327 0.4846 0.070 Uiso 0.38 1 calc PR A 2
O10 O 0.2097(4) 0.10639(17) 0.4120(3) 0.0485(14) Uani 1 1 d . . .
C21 C 0.3232(6) 0.0278(3) 0.5617(5) 0.067(3) Uani 1 1 d . . .
C22 C 0.3610(10) -0.0068(4) 0.5416(6) 0.097(4) Uani 1 1 d . A .
H22A H 0.4220 -0.0020 0.5473 0.146 Uiso 1 1 calc R . .
H22B H 0.3270 -0.0129 0.4939 0.146 Uiso 1 1 calc R . .
H22C H 0.3585 -0.0281 0.5704 0.146 Uiso 1 1 calc R . .
C23 C 0.3753(7) 0.0380(4) 0.6357(5) 0.086(4) Uani 1 1 d . A .
H23A H 0.3500 0.0606 0.6481 0.130 Uiso 1 1 calc R . .
H23B H 0.4363 0.0430 0.6415 0.130 Uiso 1 1 calc R . .
H23C H 0.3731 0.0169 0.6650 0.130 Uiso 1 1 calc R . .
C24 C 0.2285(8) 0.0201(4) 0.5514(6) 0.109(5) Uani 1 1 d . A .
H24A H 0.2030 0.0426 0.5640 0.164 Uiso 1 1 calc R . .
H24B H 0.2255 -0.0012 0.5801 0.164 Uiso 1 1 calc R . .
H24C H 0.1957 0.0139 0.5036 0.164 Uiso 1 1 calc R . .
N4 N -0.1457(5) 0.2174(2) 0.2516(4) 0.0562(19) Uani 1 1 d . A .
C25 C -0.1457(7) 0.1844(3) 0.2959(6) 0.072(3) Uani 1 1 d . . .
H25A H -0.1714 0.1921 0.3295 0.086 Uiso 1 1 calc R C 1
H25B H -0.1828 0.1640 0.2675 0.086 Uiso 1 1 calc R C 1
C26A C -0.0661(12) 0.1712(6) 0.3281(10) 0.055(4) Uiso 0.50 1 d P A 1
H26A H -0.0728 0.1465 0.3476 0.066 Uiso 0.50 1 calc PR A 1
H26B H -0.0379 0.1884 0.3671 0.066 Uiso 0.50 1 calc PR A 1
C26B C -0.0851(11) 0.1516(5) 0.2910(10) 0.051(4) Uiso 0.50 1 d P A 2
H26C H -0.0773 0.1333 0.3281 0.061 Uiso 0.50 1 calc PR A 2
H26D H -0.1126 0.1382 0.2471 0.061 Uiso 0.50 1 calc PR A 2
O11 O -0.0046(4) 0.16570(18) 0.2959(3) 0.0601(17) Uani 1 1 d . . .
C27 C -0.1976(6) 0.2079(3) 0.1799(5) 0.059(2) Uani 1 1 d . . .
H27A H -0.2479 0.2254 0.1618 0.071 Uiso 1 1 calc R A 1
H27B H -0.2206 0.1818 0.1770 0.071 Uiso 1 1 calc R A 1
C28A C -0.1410(10) 0.2110(5) 0.1388(8) 0.042(3) Uiso 0.50 1 d P A 1
H28A H -0.1737 0.2008 0.0928 0.051 Uiso 0.50 1 calc PR A 1
H28B H -0.1300 0.2382 0.1335 0.051 Uiso 0.50 1 calc PR A 1
C28B C -0.1566(13) 0.1847(6) 0.1463(11) 0.062(5) Uiso 0.50 1 d P A 2
H28C H -0.1866 0.1880 0.0966 0.075 Uiso 0.50 1 calc PR A 2
H28D H -0.1632 0.1579 0.1572 0.075 Uiso 0.50 1 calc PR A 2
O12 O -0.0633(4) 0.19307(16) 0.1649(3) 0.0504(14) Uani 1 1 d . . .
C29 C -0.1746(6) 0.2541(3) 0.2743(5) 0.064(3) Uani 1 1 d . . .
C30 C -0.1127(10) 0.2636(5) 0.3443(6) 0.124(6) Uani 1 1 d . A .
H30A H -0.0530 0.2654 0.3446 0.186 Uiso 1 1 calc R . .
H30B H -0.1150 0.2438 0.3760 0.186 Uiso 1 1 calc R . .
H30C H -0.1294 0.2879 0.3584 0.186 Uiso 1 1 calc R . .
C31 C -0.2676(8) 0.2515(4) 0.2731(8) 0.106(5) Uani 1 1 d . A .
H31A H -0.3076 0.2446 0.2273 0.160 Uiso 1 1 calc R . .
H31B H -0.2850 0.2760 0.2858 0.160 Uiso 1 1 calc R . .
H31C H -0.2702 0.2321 0.3055 0.160 Uiso 1 1 calc R . .
C32 C -0.1711(8) 0.2859(3) 0.2260(6) 0.079(3) Uani 1 1 d . A .
H32A H -0.2110 0.2799 0.1797 0.119 Uiso 1 1 calc R . .
H32B H -0.1112 0.2882 0.2268 0.119 Uiso 1 1 calc R . .
H32C H -0.1888 0.3098 0.2405 0.119 Uiso 1 1 calc R . .
O13 O -0.0803(3) 0.13436(15) -0.0540(3) 0.0435(12) Uani 1 1 d . . .
O14 O -0.0953(3) 0.14821(15) 0.0444(3) 0.0412(12) Uani 1 1 d . . .
C33 C -0.1207(5) 0.1332(2) -0.0127(4) 0.0411(17) Uani 1 1 d . A .
C34 C -0.2077(6) 0.1104(3) -0.0402(5) 0.054(2) Uani 1 1 d . . .
C35 C -0.2640(6) 0.1251(3) -0.1094(5) 0.068(3) Uani 1 1 d . A .
H35A H -0.2328 0.1221 -0.1407 0.101 Uiso 1 1 calc R . .
H35B H -0.2767 0.1519 -0.1060 0.101 Uiso 1 1 calc R . .
H35C H -0.3189 0.1108 -0.1265 0.101 Uiso 1 1 calc R . .
C36 C -0.1825(8) 0.0694(3) -0.0470(7) 0.091(4) Uani 1 1 d . A .
H36A H -0.1467 0.0595 -0.0021 0.137 Uiso 1 1 calc R . .
H36B H -0.1490 0.0684 -0.0769 0.137 Uiso 1 1 calc R . .
H36C H -0.2357 0.0541 -0.0665 0.137 Uiso 1 1 calc R . .
C37 C -0.2549(7) 0.1141(4) 0.0099(6) 0.095(4) Uani 1 1 d . A .
H37A H -0.2174 0.1040 0.0543 0.143 Uiso 1 1 calc R . .
H37B H -0.3099 0.0999 -0.0072 0.143 Uiso 1 1 calc R . .
H37C H -0.2674 0.1408 0.0147 0.143 Uiso 1 1 calc R . .
O15 O 0.0502(4) 0.10253(15) -0.0781(3) 0.0437(12) Uani 1 1 d . . .
O16 O 0.1755(4) 0.07858(16) -0.0041(3) 0.0482(13) Uani 1 1 d . . .
C38 C 0.1080(6) 0.0770(2) -0.0563(4) 0.0484(19) Uani 1 1 d . A .
C39 C 0.0864(6) 0.0399(3) -0.0976(5) 0.071(3) Uani 1 1 d D . .
C40A C 0.0281(14) 0.0455(6) -0.1709(8) 0.083(6) Uiso 0.57 1 d PD A 1
H40A H 0.0174 0.0210 -0.1944 0.125 Uiso 0.57 1 calc PR A 1
H40B H 0.0566 0.0626 -0.1928 0.125 Uiso 0.57 1 calc PR A 1
H40C H -0.0278 0.0564 -0.1733 0.125 Uiso 0.57 1 calc PR A 1
C41A C 0.1694(11) 0.0165(5) -0.0840(10) 0.068(5) Uiso 0.57 1 d PD A 1
H41A H 0.2034 0.0158 -0.0350 0.102 Uiso 0.57 1 calc PR A 1
H41B H 0.2047 0.0281 -0.1075 0.102 Uiso 0.57 1 calc PR A 1
H41C H 0.1534 -0.0093 -0.1010 0.102 Uiso 0.57 1 calc PR A 1
C42A C 0.0303(12) 0.0179(5) -0.0647(10) 0.072(5) Uiso 0.57 1 d PD A 1
H42A H 0.0656 0.0128 -0.0168 0.107 Uiso 0.57 1 calc PR A 1
H42B H 0.0109 -0.0061 -0.0888 0.107 Uiso 0.57 1 calc PR A 1
H42C H -0.0208 0.0331 -0.0676 0.107 Uiso 0.57 1 calc PR A 1
C40B C 0.105(3) 0.0494(13) -0.1618(16) 0.173(19) Uiso 0.43 1 d PD A 2
H40D H 0.1652 0.0581 -0.1490 0.259 Uiso 0.43 1 calc PR A 2
H40E H 0.0645 0.0695 -0.1872 0.259 Uiso 0.43 1 calc PR A 2
H40F H 0.0955 0.0268 -0.1904 0.259 Uiso 0.43 1 calc PR A 2
C41B C 0.142(2) 0.0058(8) -0.0655(18) 0.118(13) Uiso 0.43 1 d PD A 2
H41D H 0.2039 0.0115 -0.0569 0.177 Uiso 0.43 1 calc PR A 2
H41E H 0.1237 -0.0159 -0.0964 0.177 Uiso 0.43 1 calc PR A 2
H41F H 0.1357 -0.0003 -0.0224 0.177 Uiso 0.43 1 calc PR A 2
C42B C -0.0090(14) 0.0279(13) -0.122(2) 0.18(2) Uiso 0.43 1 d PD A 2
H42D H -0.0169 0.0044 -0.1480 0.276 Uiso 0.43 1 calc PR A 2
H42E H -0.0459 0.0478 -0.1505 0.276 Uiso 0.43 1 calc PR A 2
H42F H -0.0257 0.0237 -0.0824 0.276 Uiso 0.43 1 calc PR A 2
O17 O 0.4783(4) 0.1360(2) 0.1351(3) 0.068(2) Uani 1 1 d . . .
O18 O 0.3472(4) 0.1604(2) 0.0708(3) 0.0656(18) Uani 1 1 d . . .
C43 C 0.4299(6) 0.1601(3) 0.0941(5) 0.065(3) Uani 1 1 d . A .
C44 C 0.4780(6) 0.1917(3) 0.0742(5) 0.078(3) Uani 1 1 d D . .
C45A C 0.4275(11) 0.2097(5) 0.0086(8) 0.070(4) Uiso 0.61 1 d PD A 1
H45A H 0.4626 0.2298 -0.0007 0.105 Uiso 0.61 1 calc PR A 1
H45B H 0.3736 0.2206 0.0105 0.105 Uiso 0.61 1 calc PR A 1
H45C H 0.4127 0.1907 -0.0277 0.105 Uiso 0.61 1 calc PR A 1
C46A C 0.5057(16) 0.2191(6) 0.1330(10) 0.096(7) Uiso 0.61 1 d PD A 1
H46A H 0.5386 0.2055 0.1751 0.145 Uiso 0.61 1 calc PR A 1
H46B H 0.4536 0.2307 0.1370 0.145 Uiso 0.61 1 calc PR A 1
H46C H 0.5428 0.2388 0.1251 0.145 Uiso 0.61 1 calc PR A 1
C47A C 0.5630(14) 0.1752(8) 0.0704(15) 0.120(9) Uiso 0.61 1 d PD A 1
H47A H 0.5979 0.1637 0.1142 0.181 Uiso 0.61 1 calc PR A 1
H47B H 0.5968 0.1955 0.0600 0.181 Uiso 0.61 1 calc PR A 1
H47C H 0.5483 0.1559 0.0346 0.181 Uiso 0.61 1 calc PR A 1
C45B C 0.416(2) 0.2253(8) 0.0449(16) 0.121(13) Uiso 0.39 1 d PD A 2
H45D H 0.4016 0.2373 0.0811 0.181 Uiso 0.39 1 calc PR A 2
H45E H 0.3624 0.2163 0.0091 0.181 Uiso 0.39 1 calc PR A 2
H45F H 0.4451 0.2438 0.0257 0.181 Uiso 0.39 1 calc PR A 2
C46B C 0.5512(16) 0.2057(9) 0.1363(12) 0.084(9) Uiso 0.39 1 d PD A 2
H46D H 0.5271 0.2154 0.1692 0.126 Uiso 0.39 1 calc PR A 2
H46E H 0.5828 0.2260 0.1235 0.126 Uiso 0.39 1 calc PR A 2
H46F H 0.5916 0.1848 0.1568 0.126 Uiso 0.39 1 calc PR A 2
C47B C 0.511(2) 0.1780(13) 0.0211(14) 0.153(19) Uiso 0.39 1 d PD A 2
H47D H 0.4615 0.1694 -0.0188 0.229 Uiso 0.39 1 calc PR A 2
H47E H 0.5519 0.1570 0.0393 0.229 Uiso 0.39 1 calc PR A 2
H47F H 0.5411 0.1988 0.0079 0.229 Uiso 0.39 1 calc PR A 2
O19 O 0.5353(4) 0.11091(19) 0.2611(3) 0.0557(16) Uani 1 1 d . . .
O20 O 0.4666(4) 0.10584(16) 0.3350(3) 0.0467(13) Uani 1 1 d . . .
C48 C 0.5312(5) 0.1154(2) 0.3198(4) 0.0465(19) Uani 1 1 d . A .
C49 C 0.6098(6) 0.1355(3) 0.3717(5) 0.056(2) Uani 1 1 d . . .
C50 C 0.6938(6) 0.1157(4) 0.3738(6) 0.079(3) Uani 1 1 d . A .
H50A H 0.7447 0.1284 0.4070 0.118 Uiso 1 1 calc R . .
H50B H 0.6977 0.1169 0.3287 0.118 Uiso 1 1 calc R . .
H50C H 0.6927 0.0892 0.3869 0.118 Uiso 1 1 calc R . .
C51 C 0.6034(8) 0.1341(5) 0.4415(5) 0.106(5) Uani 1 1 d . A .
H51A H 0.6544 0.1468 0.4746 0.159 Uiso 1 1 calc R . .
H51B H 0.6018 0.1077 0.4551 0.159 Uiso 1 1 calc R . .
H51C H 0.5498 0.1470 0.4398 0.159 Uiso 1 1 calc R . .
C52 C 0.6108(9) 0.1760(3) 0.3475(6) 0.089(4) Uani 1 1 d . A .
H52A H 0.6611 0.1895 0.3798 0.134 Uiso 1 1 calc R . .
H52B H 0.5566 0.1888 0.3446 0.134 Uiso 1 1 calc R . .
H52C H 0.6152 0.1758 0.3026 0.134 Uiso 1 1 calc R . .
O21 O 0.2562(4) 0.00521(17) 0.3698(3) 0.0590(16) Uani 1 1 d . . .
O22 O 0.3150(5) 0.01631(17) 0.2903(3) 0.0674(19) Uani 1 1 d . . .
C53 C 0.2862(7) -0.0051(3) 0.3239(5) 0.062(3) Uani 1 1 d . A .
C54 C 0.2867(6) -0.0483(3) 0.3131(5) 0.070(3) Uani 1 1 d D . .
C55A C 0.3226(11) -0.0696(4) 0.3795(7) 0.074(4) Uiso 0.73 1 d PD A 1
H55A H 0.3827 -0.0612 0.4052 0.111 Uiso 0.73 1 calc PR A 1
H55B H 0.3226 -0.0968 0.3704 0.111 Uiso 0.73 1 calc PR A 1
H55C H 0.2860 -0.0646 0.4061 0.111 Uiso 0.73 1 calc PR A 1
C56A C 0.3455(10) -0.0583(5) 0.2722(8) 0.076(4) Uiso 0.73 1 d PD A 1
H56A H 0.4063 -0.0515 0.2989 0.114 Uiso 0.73 1 calc PR A 1
H56B H 0.3254 -0.0441 0.2293 0.114 Uiso 0.73 1 calc PR A 1
H56C H 0.3417 -0.0854 0.2625 0.114 Uiso 0.73 1 calc PR A 1
C57A C 0.1946(9) -0.0593(4) 0.2700(8) 0.075(4) Uiso 0.73 1 d PD A 1
H57A H 0.1759 -0.0453 0.2270 0.113 Uiso 0.73 1 calc PR A 1
H57B H 0.1556 -0.0533 0.2942 0.113 Uiso 0.73 1 calc PR A 1
H57C H 0.1922 -0.0865 0.2607 0.113 Uiso 0.73 1 calc PR A 1
C55B C 0.3675(19) -0.0645(13) 0.3670(15) 0.088(13) Uiso 0.27 1 d PD A 2
H55D H 0.3734 -0.0542 0.4115 0.132 Uiso 0.27 1 calc PR A 2
H55E H 0.4192 -0.0578 0.3568 0.132 Uiso 0.27 1 calc PR A 2
H55F H 0.3623 -0.0921 0.3677 0.132 Uiso 0.27 1 calc PR A 2
C56B C 0.278(2) -0.0604(13) 0.2430(12) 0.087(13) Uiso 0.27 1 d PD A 2
H56D H 0.2298 -0.0462 0.2094 0.131 Uiso 0.27 1 calc PR A 2
H56E H 0.2647 -0.0875 0.2375 0.131 Uiso 0.27 1 calc PR A 2
H56F H 0.3324 -0.0553 0.2361 0.131 Uiso 0.27 1 calc PR A 2
C57B C 0.206(2) -0.0623(17) 0.327(2) 0.13(2) Uiso 0.27 1 d PD A 2
H57D H 0.2135 -0.0563 0.3743 0.191 Uiso 0.27 1 calc PR A 2
H57E H 0.1999 -0.0897 0.3203 0.191 Uiso 0.27 1 calc PR A 2
H57F H 0.1533 -0.0497 0.2962 0.191 Uiso 0.27 1 calc PR A 2
O23 O 0.1228(4) 0.03889(19) 0.3876(3) 0.0596(17) Uani 1 1 d . . .
O24 O 0.0361(4) 0.0870(2) 0.3309(3) 0.070(2) Uani 1 1 d . . .
C58 C 0.0495(7) 0.0553(3) 0.3594(5) 0.068(3) Uani 1 1 d . A .
C59 C -0.0310(6) 0.0338(3) 0.3641(5) 0.081(4) Uani 1 1 d D . .
C60A C -0.0064(13) -0.0087(4) 0.3743(11) 0.071(5) Uiso 0.54 1 d PD A 1
H60A H 0.0428 -0.0122 0.4176 0.106 Uiso 0.54 1 calc PR A 1
H60B H 0.0106 -0.0175 0.3369 0.106 Uiso 0.54 1 calc PR A 1
H60C H -0.0569 -0.0233 0.3747 0.106 Uiso 0.54 1 calc PR A 1
C61A C -0.1052(12) 0.0346(7) 0.2972(9) 0.081(6) Uiso 0.54 1 d PD A 1
H61A H -0.0868 0.0231 0.2625 0.122 Uiso 0.54 1 calc PR A 1
H61B H -0.1229 0.0609 0.2847 0.122 Uiso 0.54 1 calc PR A 1
H61C H -0.1548 0.0204 0.3004 0.122 Uiso 0.54 1 calc PR A 1
C62A C -0.0402(15) 0.0486(7) 0.4273(10) 0.084(6) Uiso 0.54 1 d PD A 1
H62A H 0.0152 0.0452 0.4659 0.125 Uiso 0.54 1 calc PR A 1
H62B H -0.0868 0.0347 0.4359 0.125 Uiso 0.54 1 calc PR A 1
H62C H -0.0550 0.0756 0.4217 0.125 Uiso 0.54 1 calc PR A 1
C60B C -0.067(2) 0.0092(8) 0.3027(13) 0.104(9) Uiso 0.46 1 d PD A 2
H60D H -0.0765 0.0244 0.2619 0.156 Uiso 0.46 1 calc PR A 2
H60E H -0.1233 -0.0015 0.3006 0.156 Uiso 0.46 1 calc PR A 2
H60F H -0.0260 -0.0113 0.3055 0.156 Uiso 0.46 1 calc PR A 2
C61B C -0.1087(15) 0.0611(7) 0.3530(15) 0.091(8) Uiso 0.46 1 d PD A 2
H61D H -0.0944 0.0784 0.3918 0.137 Uiso 0.46 1 calc PR A 2
H61E H -0.1611 0.0465 0.3491 0.137 Uiso 0.46 1 calc PR A 2
H61F H -0.1199 0.0756 0.3112 0.137 Uiso 0.46 1 calc PR A 2
C62B C -0.0112(18) 0.0164(8) 0.4328(10) 0.088(8) Uiso 0.46 1 d PD A 2
H62D H 0.0122 0.0358 0.4679 0.132 Uiso 0.46 1 calc PR A 2
H62E H 0.0323 -0.0038 0.4399 0.132 Uiso 0.46 1 calc PR A 2
H62F H -0.0650 0.0058 0.4354 0.132 Uiso 0.46 1 calc PR A 2
O25 O 0.0779(5) 0.23313(19) 0.3409(3) 0.0617(17) Uani 1 1 d . . .
O26 O 0.1655(5) 0.1834(2) 0.3852(3) 0.0681(18) Uani 1 1 d . . .
C63 C 0.1408(8) 0.2165(4) 0.3855(5) 0.068(3) Uani 1 1 d D A .
C64A C 0.1908(10) 0.2378(5) 0.4520(8) 0.068(5) Uiso 0.62 1 d PD A 1
C65A C 0.1490(12) 0.2316(5) 0.5023(9) 0.073(5) Uiso 0.62 1 d PD A 1
H65A H 0.1462 0.2044 0.5103 0.109 Uiso 0.62 1 calc PR A 1
H65B H 0.0896 0.2421 0.4848 0.109 Uiso 0.62 1 calc PR A 1
H65C H 0.1835 0.2442 0.5451 0.109 Uiso 0.62 1 calc PR A 1
C66A C 0.196(2) 0.2772(7) 0.4314(19) 0.169(13) Uiso 0.62 1 d PD A 1
H66A H 0.2237 0.2779 0.3976 0.253 Uiso 0.62 1 calc PR A 1
H66B H 0.2308 0.2921 0.4713 0.253 Uiso 0.62 1 calc PR A 1
H66C H 0.1368 0.2879 0.4117 0.253 Uiso 0.62 1 calc PR A 1
C67A C 0.2831(11) 0.2231(6) 0.4863(10) 0.081(6) Uiso 0.62 1 d PD A 1
H67A H 0.2813 0.1962 0.4968 0.121 Uiso 0.62 1 calc PR A 1
H67B H 0.3125 0.2372 0.5285 0.121 Uiso 0.62 1 calc PR A 1
H67C H 0.3153 0.2265 0.4559 0.121 Uiso 0.62 1 calc PR A 1
C64B C 0.2055(18) 0.2467(8) 0.4334(15) 0.101(12) Uiso 0.38 1 d PDU A 2
C65B C 0.273(4) 0.231(3) 0.496(3) 0.31(4) Uiso 0.38 1 d PDU A 2
H65D H 0.2458 0.2147 0.5190 0.458 Uiso 0.38 1 calc PR A 2
H65E H 0.3029 0.2522 0.5258 0.458 Uiso 0.38 1 calc PR A 2
H65F H 0.3163 0.2170 0.4833 0.458 Uiso 0.38 1 calc PR A 2
C66B C 0.153(3) 0.2729(11) 0.459(2) 0.116(13) Uiso 0.38 1 d PDU A 2
H66D H 0.1074 0.2847 0.4197 0.174 Uiso 0.38 1 calc PR A 2
H66E H 0.1919 0.2926 0.4867 0.174 Uiso 0.38 1 calc PR A 2
H66F H 0.1266 0.2588 0.4857 0.174 Uiso 0.38 1 calc PR A 2
C67B C 0.254(2) 0.2721(10) 0.4043(19) 0.105(11) Uiso 0.38 1 d PDU A 2
H67D H 0.2133 0.2891 0.3712 0.157 Uiso 0.38 1 calc PR A 2
H67E H 0.2855 0.2569 0.3817 0.157 Uiso 0.38 1 calc PR A 2
H67F H 0.2966 0.2870 0.4408 0.157 Uiso 0.38 1 calc PR A 2
O27 O 0.0188(4) 0.26070(15) 0.2148(3) 0.0477(13) Uani 1 1 d . . .
O28 O 0.0457(4) 0.24107(15) 0.1237(3) 0.0483(14) Uani 1 1 d . . .
C68 C 0.0404(5) 0.2659(2) 0.1637(4) 0.0452(18) Uani 1 1 d . A .
C69 C 0.0606(5) 0.3076(2) 0.1520(4) 0.052(2) Uani 1 1 d D . .
C70A C -0.0243(13) 0.3279(8) 0.1166(15) 0.103(9) Uiso 0.52 1 d PD A 1
H70A H -0.0124 0.3543 0.1091 0.155 Uiso 0.52 1 calc PR A 1
H70B H -0.0600 0.3268 0.1448 0.155 Uiso 0.52 1 calc PR A 1
H70C H -0.0559 0.3157 0.0727 0.155 Uiso 0.52 1 calc PR A 1
C71A C 0.1191(13) 0.3227(6) 0.2223(8) 0.065(5) Uiso 0.52 1 d PD A 1
H71A H 0.1723 0.3074 0.2404 0.097 Uiso 0.52 1 calc PR A 1
H71B H 0.0872 0.3215 0.2533 0.097 Uiso 0.52 1 calc PR A 1
H71C H 0.1350 0.3491 0.2180 0.097 Uiso 0.52 1 calc PR A 1
C72A C 0.1208(13) 0.3079(6) 0.1106(11) 0.076(6) Uiso 0.52 1 d PD A 1
H72A H 0.1730 0.2926 0.1340 0.113 Uiso 0.52 1 calc PR A 1
H72B H 0.1385 0.3339 0.1063 0.113 Uiso 0.52 1 calc PR A 1
H72C H 0.0893 0.2974 0.0652 0.113 Uiso 0.52 1 calc PR A 1
C70B C -0.0133(14) 0.3334(6) 0.1562(14) 0.079(7) Uiso 0.48 1 d PD A 2
H70D H -0.0696 0.3251 0.1227 0.118 Uiso 0.48 1 calc PR A 2
H70E H -0.0020 0.3596 0.1467 0.118 Uiso 0.48 1 calc PR A 2
H70F H -0.0151 0.3318 0.2019 0.118 Uiso 0.48 1 calc PR A 2
C71B C 0.1494(11) 0.3181(6) 0.2026(10) 0.068(6) Uiso 0.48 1 d PD A 2
H71D H 0.1622 0.3445 0.1956 0.102 Uiso 0.48 1 calc PR A 2
H71E H 0.1939 0.3017 0.1965 0.102 Uiso 0.48 1 calc PR A 2
H71F H 0.1500 0.3150 0.2488 0.102 Uiso 0.48 1 calc PR A 2
C72B C 0.0524(15) 0.3137(6) 0.0779(8) 0.065(5) Uiso 0.48 1 d PD A 2
H72D H -0.0062 0.3062 0.0471 0.097 Uiso 0.48 1 calc PR A 2
H72E H 0.0965 0.2984 0.0685 0.097 Uiso 0.48 1 calc PR A 2
H72F H 0.0619 0.3405 0.0708 0.097 Uiso 0.48 1 calc PR A 2
O29 O 0.1956(3) 0.17941(14) 0.1341(2) 0.0388(12) Uani 1 1 d . . .
N5 N 0.2460(6) 0.2073(3) 0.1612(4) 0.071(2) Uani 1 1 d . A .
O30 O 0.2292(9) 0.2313(3) 0.2054(7) 0.148(4) Uani 1 1 d . . .
O31 O 0.3327(8) 0.2019(4) 0.1810(7) 0.143(4) Uani 1 1 d . . .
O32 O 0.2190(4) 0.07261(14) 0.1592(2) 0.0413(12) Uani 1 1 d . . .
N6 N 0.1675(7) 0.0446(3) 0.1417(5) 0.083(3) Uani 1 1 d . A .
O33 O 0.0911(15) 0.0489(7) 0.0827(10) 0.267(10) Uani 1 1 d . . .
O34 O 0.1463(7) 0.0246(3) 0.1842(5) 0.108(3) Uani 1 1 d . . .
O35 O 0.2747(3) 0.14279(14) 0.3075(2) 0.0366(11) Uani 1 1 d . . .
N7 N 0.3193(7) 0.1728(3) 0.3216(5) 0.072(3) Uani 1 1 d . A .
O36 O 0.3850(9) 0.1807(4) 0.3024(7) 0.155(5) Uani 1 1 d . . .
O37 O 0.2801(8) 0.2049(3) 0.3153(6) 0.135(4) Uani 1 1 d . . .
O38 O 0.0380(3) 0.11916(14) 0.1895(3) 0.0412(12) Uani 1 1 d . . .
N8 N -0.0036(6) 0.0883(3) 0.1660(5) 0.075(3) Uani 1 1 d . A .
O39 O 0.0123(16) 0.0593(5) 0.2036(9) 0.259(11) Uani 1 1 d . . .
O40 O -0.0178(7) 0.0755(3) 0.1032(5) 0.100(3) Uani 1 1 d . . .
C81 C 0.0427(19) -0.1487(15) 0.4861(14) 0.33(2) Uiso 1 1 d G . .
C82 C 0.0482(19) -0.1153(10) 0.4534(18) 0.39(3) Uiso 1 1 d G D .
C83 C 0.107(3) -0.1124(8) 0.4198(14) 0.261(15) Uiso 1 1 d G D .
C84 C 0.1593(16) -0.1430(13) 0.4190(13) 0.263(15) Uiso 1 1 d G D .
C85 C 0.154(2) -0.1765(9) 0.4518(18) 0.305(18) Uiso 1 1 d G D .
C86 C 0.096(3) -0.1793(9) 0.4854(15) 0.39(3) Uiso 1 1 d G D .
C87A C -0.050(4) -0.1505(16) 0.509(3) 0.26(2) Uiso 0.62 1 d P D 1
C87B C 0.212(3) -0.2118(14) 0.444(3) 0.136(16) Uiso 0.38 1 d P D 2
N91 N 0.2711(19) 0.1456(8) -0.1711(13) 0.166(11) Uiso 0.60 1 d PD E 1
C91 C 0.2948(18) 0.1245(7) -0.1249(12) 0.110(8) Uiso 0.60 1 d PD E 1
C92 C 0.3381(17) 0.1003(7) -0.0627(12) 0.111(8) Uiso 0.60 1 d PD E 1
N92 N 0.476(2) 0.1186(8) -0.2010(14) 0.165(11) Uiso 0.60 1 d PD F 1
C93 C 0.489(2) 0.0999(8) -0.1515(14) 0.130(9) Uiso 0.60 1 d PD F 1
C94 C 0.513(2) 0.0730(9) -0.0914(15) 0.146(13) Uiso 0.60 1 d PD F 1
C191 C 0.306(2) 0.1092(9) -0.2153(13) 0.119(13) Uiso 0.40 1 d PGD G 2
C192 C 0.397(2) 0.1110(10) -0.1860(15) 0.145(16) Uiso 0.40 1 d PGD G 2
C193 C 0.4385(18) 0.1130(11) -0.1158(16) 0.20(3) Uiso 0.40 1 d PGD G 2
C194 C 0.389(3) 0.1132(11) -0.0747(13) 0.17(2) Uiso 0.40 1 d PGD G 2
C195 C 0.298(3) 0.1115(12) -0.1040(19) 0.21(3) Uiso 0.40 1 d PG G 2
C196 C 0.2568(18) 0.1095(11) -0.174(2) 0.157(19) Uiso 0.40 1 d PG G 2
C197 C 0.449(3) 0.102(3) -0.227(3) 0.130(9) Uiso 0.20 1 d PD G 2
C198 C 0.526(3) 0.094(3) -0.087(3) 0.130(9) Uiso 0.20 1 d PD G 2
N94A N 0.198(5) 0.104(2) -0.319(4) 0.31(4) Uiso 0.40 1 d PD H 2
C97A C 0.149(4) 0.1294(18) -0.345(3) 0.20(3) Uiso 0.40 1 d PD H 2
C98A C 0.098(4) 0.1667(19) -0.360(3) 0.21(3) Uiso 0.40 1 d PD H 2

loop_
_atom_site_aniso_label
_atom_site_aniso_U_11
_atom_site_aniso_U_22
_atom_site_aniso_U_33
_atom_site_aniso_U_23
_atom_site_aniso_U_13
_atom_site_aniso_U_12
Dy1 0.0441(2) 0.03406(18) 0.03469(18) -0.00257(14) 0.02096(15) -0.00693(14)
Dy2 0.03779(19) 0.0468(2) 0.02866(17) 0.00308(14) 0.01469(14) -0.00240(15)
Dy3 0.0493(2) 0.03858(19) 0.02964(18) -0.00036(14) 0.01925(16) -0.00690(15)
Dy4 0.0457(2) 0.0552(2) 0.03332(19) 0.00411(16) 0.02129(16) -0.00763(17)
Mn1 0.0422(6) 0.0385(6) 0.0328(6) -0.0005(5) 0.0169(5) -0.0032(5)
Mn2 0.0439(7) 0.0798(9) 0.0287(6) 0.0055(6) 0.0161(5) 0.0057(6)
Mn3 0.0487(7) 0.0534(7) 0.0354(6) 0.0076(5) 0.0169(5) -0.0145(6)
Mn4 0.0536(8) 0.0545(7) 0.0457(7) -0.0085(6) 0.0311(6) -0.0072(6)
O1 0.043(3) 0.033(3) 0.037(3) -0.003(2) 0.019(2) -0.009(2)
O2 0.039(3) 0.049(3) 0.038(3) 0.005(2) 0.018(2) -0.004(2)
O3 0.051(3) 0.043(3) 0.038(3) 0.002(2) 0.019(3) -0.016(2)
O4 0.045(3) 0.043(3) 0.037(3) -0.004(2) 0.022(2) -0.011(2)
N1 0.045(4) 0.052(4) 0.039(4) 0.015(3) 0.017(3) 0.006(3)
C1 0.060(6) 0.048(5) 0.061(6) 0.020(4) 0.028(5) 0.006(4)
C2 0.122(10) 0.062(6) 0.068(7) 0.021(5) 0.046(7) 0.040(7)
O5 0.054(3) 0.035(3) 0.041(3) 0.002(2) 0.024(3) -0.002(2)
C3 0.041(4) 0.066(5) 0.042(4) 0.015(4) 0.019(4) 0.001(4)
C4 0.050(6) 0.105(9) 0.084(8) 0.053(7) 0.022(5) -0.002(6)
O6 0.039(3) 0.046(3) 0.038(3) 0.004(2) 0.016(2) -0.006(2)
C5 0.056(6) 0.067(6) 0.050(5) 0.019(4) 0.018(4) 0.008(4)
C6 0.061(6) 0.086(7) 0.049(5) 0.023(5) 0.019(5) 0.009(5)
C7 0.140(12) 0.082(8) 0.034(5) -0.002(5) -0.014(6) 0.015(8)
C8 0.067(7) 0.155(13) 0.051(6) 0.039(7) 0.000(5) -0.029(8)
N2 0.069(6) 0.133(8) 0.037(4) 0.003(5) 0.019(4) 0.045(6)
O7 0.054(4) 0.079(4) 0.030(3) 0.000(3) 0.014(3) 0.018(3)
O8 0.051(3) 0.055(3) 0.033(3) -0.001(2) 0.014(3) 0.010(3)
N3 0.047(4) 0.077(5) 0.033(4) 0.013(3) 0.014(3) -0.012(4)
C17 0.049(5) 0.077(6) 0.038(5) 0.011(4) 0.007(4) -0.012(4)
O9 0.049(3) 0.049(3) 0.036(3) 0.007(2) 0.019(3) -0.006(2)
C19 0.057(6) 0.103(8) 0.029(4) -0.002(5) 0.009(4) -0.009(5)
O10 0.047(3) 0.069(4) 0.030(3) 0.003(3) 0.015(2) -0.010(3)
C21 0.051(5) 0.104(8) 0.041(5) 0.019(5) 0.013(4) -0.012(5)
C22 0.140(12) 0.084(9) 0.069(8) 0.036(7) 0.040(8) -0.006(8)
C23 0.074(7) 0.133(11) 0.045(6) 0.039(6) 0.014(5) 0.007(7)
C24 0.078(8) 0.158(13) 0.080(8) 0.064(9) 0.015(7) -0.033(8)
N4 0.056(4) 0.076(5) 0.047(4) 0.001(4) 0.032(4) 0.006(4)
C25 0.060(6) 0.093(8) 0.079(7) 0.013(6) 0.047(6) 0.006(6)
O11 0.065(4) 0.069(4) 0.069(4) 0.002(3) 0.050(4) -0.003(3)
C27 0.044(5) 0.079(7) 0.060(6) -0.009(5) 0.026(4) -0.004(4)
O12 0.048(3) 0.056(3) 0.057(4) -0.013(3) 0.030(3) -0.008(3)
C29 0.056(6) 0.092(8) 0.044(5) -0.005(5) 0.021(4) 0.006(5)
C30 0.131(12) 0.153(14) 0.061(7) -0.051(8) 0.005(8) 0.060(10)
C31 0.092(9) 0.127(12) 0.136(12) -0.018(10) 0.084(9) 0.005(8)
C32 0.083(8) 0.082(8) 0.087(8) -0.004(6) 0.048(7) 0.018(6)
O13 0.041(3) 0.048(3) 0.041(3) 0.001(2) 0.014(2) -0.003(2)
O14 0.042(3) 0.044(3) 0.042(3) -0.001(2) 0.020(2) -0.003(2)
C33 0.043(4) 0.039(4) 0.041(4) 0.007(3) 0.016(4) 0.000(3)
C34 0.050(5) 0.056(5) 0.053(5) -0.001(4) 0.017(4) -0.014(4)
C35 0.049(5) 0.085(7) 0.057(6) 0.002(5) 0.007(5) -0.010(5)
C36 0.080(8) 0.058(7) 0.114(10) 0.001(6) 0.010(7) -0.024(6)
C37 0.063(7) 0.161(13) 0.070(7) -0.014(8) 0.034(6) -0.056(8)
O15 0.049(3) 0.046(3) 0.035(3) -0.008(2) 0.015(2) -0.002(3)
O16 0.047(3) 0.049(3) 0.048(3) -0.007(3) 0.018(3) 0.007(3)
C38 0.050(5) 0.047(5) 0.050(5) -0.007(4) 0.020(4) 0.001(4)
C39 0.061(6) 0.066(6) 0.077(7) -0.022(5) 0.016(5) 0.008(5)
O17 0.048(4) 0.118(6) 0.041(3) 0.020(4) 0.021(3) -0.010(4)
O18 0.056(4) 0.094(5) 0.046(4) 0.030(3) 0.017(3) -0.009(3)
C43 0.053(6) 0.107(8) 0.038(5) 0.010(5) 0.022(4) -0.021(5)
C44 0.065(7) 0.124(10) 0.049(6) 0.017(6) 0.025(5) -0.028(6)
O19 0.042(3) 0.090(5) 0.034(3) 0.008(3) 0.012(3) 0.000(3)
O20 0.053(3) 0.059(3) 0.031(3) 0.002(2) 0.018(3) -0.009(3)
C48 0.043(4) 0.060(5) 0.030(4) 0.012(4) 0.006(3) -0.002(4)
C49 0.051(5) 0.066(6) 0.047(5) 0.004(4) 0.012(4) -0.017(4)
C50 0.043(5) 0.101(9) 0.076(7) 0.001(6) 0.002(5) -0.006(5)
C51 0.084(8) 0.187(15) 0.039(6) -0.023(7) 0.014(6) -0.067(9)
C52 0.104(10) 0.071(7) 0.082(8) -0.008(6) 0.022(7) -0.026(7)
O21 0.074(4) 0.052(4) 0.052(4) 0.009(3) 0.024(3) -0.019(3)
O22 0.112(6) 0.042(3) 0.060(4) 0.001(3) 0.045(4) -0.003(3)
C53 0.074(7) 0.047(5) 0.049(5) 0.010(4) 0.005(5) -0.012(5)
C54 0.084(7) 0.045(5) 0.069(7) 0.006(5) 0.016(6) -0.011(5)
O23 0.051(4) 0.078(4) 0.045(3) 0.021(3) 0.013(3) -0.023(3)
O24 0.042(3) 0.106(6) 0.058(4) 0.038(4) 0.012(3) -0.015(3)
C58 0.055(6) 0.099(8) 0.040(5) 0.028(5) 0.007(4) -0.029(5)
C59 0.056(6) 0.113(9) 0.066(7) 0.033(6) 0.014(5) -0.026(6)
O25 0.080(5) 0.064(4) 0.054(4) -0.014(3) 0.038(4) -0.004(4)
O26 0.089(5) 0.080(5) 0.037(3) -0.004(3) 0.026(3) 0.003(4)
C63 0.079(7) 0.090(8) 0.043(5) -0.012(5) 0.033(5) -0.007(6)
O27 0.060(4) 0.042(3) 0.048(3) -0.008(2) 0.028(3) -0.002(3)
O28 0.071(4) 0.034(3) 0.048(3) -0.003(2) 0.032(3) -0.005(3)
C68 0.049(5) 0.040(4) 0.048(5) -0.006(4) 0.019(4) -0.002(3)
C69 0.062(6) 0.037(4) 0.053(5) -0.005(4) 0.018(4) -0.004(4)
O29 0.046(3) 0.040(3) 0.033(3) -0.001(2) 0.018(2) -0.013(2)
N5 0.076(6) 0.079(6) 0.059(5) -0.015(4) 0.026(5) -0.032(5)
O30 0.168(12) 0.124(9) 0.147(11) -0.021(8) 0.052(9) 0.005(8)
O31 0.116(9) 0.168(11) 0.160(11) -0.041(9) 0.067(8) -0.050(8)
O32 0.053(3) 0.039(3) 0.031(3) -0.003(2) 0.014(2) -0.011(2)
N6 0.100(8) 0.082(7) 0.063(6) -0.001(5) 0.025(6) -0.027(6)
O33 0.26(2) 0.32(3) 0.182(18) -0.026(18) 0.038(16) -0.09(2)
O34 0.136(8) 0.094(6) 0.086(6) 0.013(5) 0.032(6) -0.024(6)
O35 0.045(3) 0.036(3) 0.032(3) -0.003(2) 0.018(2) -0.013(2)
N7 0.107(8) 0.054(5) 0.080(6) -0.010(4) 0.062(6) -0.013(5)
O36 0.163(12) 0.158(11) 0.166(12) -0.006(9) 0.088(10) -0.033(9)
O37 0.144(10) 0.120(9) 0.165(11) -0.045(8) 0.087(9) -0.030(8)
O38 0.049(3) 0.039(3) 0.039(3) 0.000(2) 0.020(2) -0.010(2)
N8 0.087(7) 0.068(6) 0.065(6) 0.006(5) 0.023(5) -0.023(5)
O39 0.43(3) 0.172(15) 0.151(14) 0.022(12) 0.071(17) -0.079(18)
O40 0.117(7) 0.090(6) 0.087(6) -0.003(5) 0.032(6) -0.014(5)

loop_
_atom_type_symbol
_atom_type_description
_atom_type_scat_dispersion_real
_atom_type_scat_dispersion_imag
_atom_type_scat_source
C C 0.0033 0.0016 'International Tables Vol C Tables 4.2.6.8 and 6.1.1.4'
H H 0.0000 0.0000 'International Tables Vol C Tables 4.2.6.8 and 6.1.1.4'
N N 0.0061 0.0033 'International Tables Vol C Tables 4.2.6.8 and 6.1.1.4'
O O 0.0106 0.0060 'International Tables Vol C Tables 4.2.6.8 and 6.1.1.4'
Mn Mn 0.3368 0.7283 'International Tables Vol C Tables 4.2.6.8 and 6.1.1.4'
Dy Dy -0.1892 4.4098 'International Tables Vol C Tables 4.2.6.8 and 6.1.1.4'

loop_
_geom_angle_atom_site_label_1
_geom_angle_atom_site_label_2
_geom_angle_atom_site_label_3
_geom_angle
O1 Dy1 O4 121.41(19)
O1 Dy1 O5 71.48(17)
O4 Dy1 O5 144.63(18)
O1 Dy1 O12 145.54(18)
O4 Dy1 O12 70.82(19)
O5 Dy1 O12 119.0(2)
O1 Dy1 O28 138.04(17)
O4 Dy1 O28 77.94(19)
O5 Dy1 O28 73.62(18)
O12 Dy1 O28 73.36(19)
O1 Dy1 O14 77.65(17)
O4 Dy1 O14 138.14(17)
O5 Dy1 O14 74.09(18)
O12 Dy1 O14 74.75(18)
O28 Dy1 O14 114.03(19)
O1 Dy1 O38 77.84(17)
O4 Dy1 O38 67.44(18)
O5 Dy1 O38 144.96(17)
O12 Dy1 O38 78.80(19)
O28 Dy1 O38 141.09(18)
O14 Dy1 O38 83.29(18)
O1 Dy1 O29 67.56(17)
O4 Dy1 O29 76.84(17)
O5 Dy1 O29 79.64(17)
O12 Dy1 O29 143.53(18)
O28 Dy1 O29 83.96(19)
O14 Dy1 O29 141.55(17)
O38 Dy1 O29 104.10(17)
O1 Dy2 O2 122.03(17)
O1 Dy2 O6 70.64(17)
O2 Dy2 O6 144.04(18)
O1 Dy2 O7 143.9(2)
O2 Dy2 O7 70.73(19)
O6 Dy2 O7 120.93(18)
O1 Dy2 O16 77.52(18)
O2 Dy2 O16 139.10(19)
O6 Dy2 O16 73.66(19)
O7 Dy2 O16 74.33(19)
O1 Dy2 O18 140.3(2)
O2 Dy2 O18 77.76(19)
O6 Dy2 O18 74.88(19)
O7 Dy2 O18 72.3(2)
O16 Dy2 O18 111.1(2)
O1 Dy2 O32 77.65(18)
O2 Dy2 O32 67.17(17)
O6 Dy2 O32 144.97(17)
O7 Dy2 O32 78.0(2)
O16 Dy2 O32 85.48(18)
O18 Dy2 O32 139.9(2)
O1 Dy2 O29 67.96(17)
O2 Dy2 O29 77.09(18)
O6 Dy2 O29 78.35(17)
O7 Dy2 O29 144.36(19)
O16 Dy2 O29 141.11(18)
O18 Dy2 O29 86.5(2)
O32 Dy2 O29 103.46(17)
O3 Dy3 O2 122.04(19)
O3 Dy3 O8 143.3(2)
O2 Dy3 O8 71.01(19)
O3 Dy3 O9 70.64(19)
O2 Dy3 O9 145.32(19)
O8 Dy3 O9 120.07(19)
O3 Dy3 O20 139.81(18)
O2 Dy3 O20 78.19(18)
O8 Dy3 O20 73.19(19)
O9 Dy3 O20 74.89(18)
O3 Dy3 O22 78.5(2)
O2 Dy3 O22 138.5(2)
O8 Dy3 O22 73.0(2)
O9 Dy3 O22 72.5(2)
O20 Dy3 O22 110.2(2)
O3 Dy3 O35 68.27(17)
O2 Dy3 O35 78.11(17)
O8 Dy3 O35 145.13(18)
O9 Dy3 O35 78.21(17)
O20 Dy3 O35 85.17(18)
O22 Dy3 O35 141.38(19)
O3 Dy3 O32 77.04(18)
O2 Dy3 O32 67.02(18)
O8 Dy3 O32 78.57(18)
O9 Dy3 O32 144.10(18)
O20 Dy3 O32 140.73(17)
O22 Dy3 O32 86.3(2)
O35 Dy3 O32 104.14(17)
O3 Dy4 O4 121.57(18)
O3 Dy4 O10 70.7(2)
O4 Dy4 O10 144.59(19)
O3 Dy4 O26 136.8(2)
O4 Dy4 O26 78.1(2)
O10 Dy4 O26 73.4(2)
O3 Dy4 O11 147.0(2)
O4 Dy4 O11 71.27(19)
O10 Dy4 O11 118.2(2)
O26 Dy4 O11 72.8(2)
O3 Dy4 O24 78.4(2)
O4 Dy4 O24 139.2(2)
O10 Dy4 O24 72.9(2)
O26 Dy4 O24 112.8(3)
O11 Dy4 O24 74.9(2)
O3 Dy4 O38 78.19(19)
O4 Dy4 O38 68.05(17)
O10 Dy4 O38 144.33(19)
O26 Dy4 O38 141.9(2)
O11 Dy4 O38 80.1(2)
O24 Dy4 O38 84.3(2)
O3 Dy4 O35 67.77(17)
O4 Dy4 O35 76.69(17)
O10 Dy4 O35 79.19(17)
O26 Dy4 O35 82.7(2)
O11 Dy4 O35 142.80(19)
O24 Dy4 O35 141.7(2)
O38 Dy4 O35 105.10(16)
O5 Mn1 O6 92.6(2)
O5 Mn1 O15 176.8(2)
O6 Mn1 O15 90.4(2)
O5 Mn1 O13 91.6(2)
O6 Mn1 O13 175.1(2)
O15 Mn1 O13 85.3(2)
O5 Mn1 O1 84.4(2)
O6 Mn1 O1 84.0(2)
O15 Mn1 O1 94.8(2)
O13 Mn1 O1 94.0(2)
O5 Mn1 N1 77.8(2)
O6 Mn1 N1 80.2(2)
O15 Mn1 N1 103.9(2)
O13 Mn1 N1 103.1(2)
O1 Mn1 N1 155.6(2)
O8 Mn2 O7 93.7(3)
O8 Mn2 O17 175.8(3)
O7 Mn2 O17 90.4(3)
O8 Mn2 O19 90.6(2)
O7 Mn2 O19 175.6(3)
O17 Mn2 O19 85.3(3)
O8 Mn2 O2 84.5(2)
O7 Mn2 O2 84.8(2)
O17 Mn2 O2 95.0(3)
O19 Mn2 O2 94.5(2)
O8 Mn2 N2 76.5(3)
O7 Mn2 N2 79.5(3)
O17 Mn2 N2 105.1(3)
O19 Mn2 N2 102.6(3)
O2 Mn2 N2 154.4(3)
O10 Mn3 O9 92.3(2)
O10 Mn3 O21 176.1(3)
O9 Mn3 O21 91.6(3)
O10 Mn3 O23 90.7(3)
O9 Mn3 O23 176.8(3)
O21 Mn3 O23 85.5(3)
O10 Mn3 O3 84.3(2)
O9 Mn3 O3 84.0(2)
O21 Mn3 O3 96.5(2)
O23 Mn3 O3 94.9(2)
O10 Mn3 N3 78.6(3)
O9 Mn3 N3 78.2(2)
O21 Mn3 N3 101.8(3)
O23 Mn3 N3 103.7(2)
O3 Mn3 N3 154.8(2)
O12 Mn4 O11 92.8(3)
O12 Mn4 O27 91.3(2)
O11 Mn4 O27 175.8(3)
O12 Mn4 O25 176.3(3)
O11 Mn4 O25 90.1(3)
O27 Mn4 O25 85.7(3)
O12 Mn4 O4 84.1(2)
O11 Mn4 O4 85.1(2)
O27 Mn4 O4 94.8(2)
O25 Mn4 O4 94.0(2)
O12 Mn4 N4 78.4(2)
O11 Mn4 N4 79.8(3)
O27 Mn4 N4 101.6(3)
O25 Mn4 N4 104.2(3)
O4 Mn4 N4 156.2(2)
Mn1 O1 Dy2 98.70(19)
Mn1 O1 Dy1 97.3(2)
Dy2 O1 Dy1 116.1(2)
Mn1 O1 H1 124(6)
Dy2 O1 H1 110(3)
Dy1 O1 H1 110(3)
Mn2 O2 Dy2 98.2(2)
Mn2 O2 Dy3 97.4(2)
Dy2 O2 Dy3 115.9(2)
Mn2 O2 H2 113(6)
Dy2 O2 H2 111(6)
Dy3 O2 H2 118(6)
Mn3 O3 Dy3 98.5(2)
Mn3 O3 Dy4 98.2(2)
Dy3 O3 Dy4 115.9(2)
Mn3 O3 H3 105(6)
Dy3 O3 H3 116(6)
Dy4 O3 H3 118(6)
Mn4 O4 Dy4 98.11(19)
Mn4 O4 Dy1 98.1(2)
Dy4 O4 Dy1 115.3(2)
Mn4 O4 H4 110(6)
Dy4 O4 H4 114(6)
Dy1 O4 H4 118(6)
C3 N1 C1 109.2(7)
C3 N1 C5 113.9(6)
C1 N1 C5 112.8(7)
C3 N1 Mn1 98.7(4)
C1 N1 Mn1 101.2(4)
C5 N1 Mn1 119.5(5)
N1 C1 C2 113.2(7)
N1 C1 H1A 108.9
C2 C1 H1A 108.9
N1 C1 H1B 108.9
C2 C1 H1B 108.9
H1A C1 H1B 107.7
O5 C2 C1 112.8(8)
O5 C2 H2A 109.0
C1 C2 H2A 109.0
O5 C2 H2B 109.0
C1 C2 H2B 109.0
H2A C2 H2B 107.8
C2 O5 Mn1 116.6(6)
C2 O5 Dy1 130.6(5)
Mn1 O5 Dy1 104.5(2)
N1 C3 C4 111.8(7)
N1 C3 H3A 109.3
C4 C3 H3A 109.3
N1 C3 H3B 109.3
C4 C3 H3B 109.3
H3A C3 H3B 107.9
O6 C4 C3 113.8(9)
O6 C4 H4A 108.8
C3 C4 H4A 108.8
O6 C4 H4B 108.8
C3 C4 H4B 108.8
H4A C4 H4B 107.7
C4 O6 Mn1 115.8(5)
C4 O6 Dy2 133.1(6)
Mn1 O6 Dy2 104.1(2)
C7 C5 C8 109.5(11)
C7 C5 N1 107.9(7)
C8 C5 N1 109.3(8)
C7 C5 C6 110.6(9)
C8 C5 C6 109.0(8)
N1 C5 C6 110.6(8)
C5 C6 H6A 109.5
C5 C6 H6B 109.5
H6A C6 H6B 109.5
C5 C6 H6C 109.5
H6A C6 H6C 109.5
H6B C6 H6C 109.5
C5 C7 H7A 109.5
C5 C7 H7B 109.5
H7A C7 H7B 109.5
C5 C7 H7C 109.5
H7A C7 H7C 109.5
H7B C7 H7C 109.5
C5 C8 H8A 109.5
C5 C8 H8B 109.5
H8A C8 H8B 109.5
C5 C8 H8C 109.5
H8A C8 H8C 109.5
H8B C8 H8C 109.5
C9A N2 C11A 134(2)
C11B N2 C13B 109.2(14)
C11B N2 C9B 99.7(14)
C13B N2 C9B 112.4(9)
C9A N2 C13A 102.7(13)
C11A N2 C13A 113(2)
C9B N2 C13A 121.2(10)
C9A N2 Mn2 94.5(10)
C11A N2 Mn2 101.0(11)
C11B N2 Mn2 102.2(7)
C13B N2 Mn2 128.5(9)
C9B N2 Mn2 100.8(6)
C13A N2 Mn2 108.9(10)
N2 C9A C10A 112(2)
N2 C9A H9A1 109.2
C10A C9A H9A1 109.2
N2 C9A H9A2 109.2
C10A C9A H9A2 109.2
H9A1 C9A H9A2 107.9
O7 C10A C9A 111(2)
O7 C10A H10A 109.5
C9A C10A H10A 109.5
O7 C10A H10B 109.5
C9A C10A H10B 109.5
H10A C10A H10B 108.1
C10B C9B N2 109.9(10)
C10B C9B H9B1 109.7
N2 C9B H9B1 109.7
C10B C9B H9B2 109.7
N2 C9B H9B2 109.7
H9B1 C9B H9B2 108.2
O7 C10B C9B 112.0(11)
O7 C10B H10C 109.2
C9B C10B H10C 109.2
O7 C10B H10D 109.2
C9B C10B H10D 109.2
H10C C10B H10D 107.9
C10A O7 Mn2 119.6(14)
C10B O7 Mn2 114.2(7)
C10A O7 Dy2 135.0(12)
C10B O7 Dy2 128.1(6)
Mn2 O7 Dy2 104.1(2)
N2 C11A C12A 119(2)
N2 C11A H11A 107.5
C12A C11A H11A 107.5
N2 C11A H11B 107.5
C12A C11A H11B 107.5
H11A C11A H11B 107.0
O8 C12A C11A 109.1(17)
O8 C12A H12A 109.9
C11A C12A H12A 109.9
O8 C12A H12B 109.9
C11A C12A H12B 109.9
H12A C12A H12B 108.3
N2 C11B C12B 100.8(13)
N2 C11B H11C 111.6
C12B C11B H11C 111.6
N2 C11B H11D 111.6
C12B C11B H11D 111.6
H11C C11B H11D 109.4
O8 C12B C11B 107.6(14)
O8 C12B H12C 110.2
C11B C12B H12C 110.2
O8 C12B H12D 110.2
C11B C12B H12D 110.2
H12C C12B H12D 108.5
C12A O8 Mn2 122.7(9)
C12B O8 Mn2 105.0(9)
C12A O8 Dy3 125.9(8)
C12B O8 Dy3 134.4(7)
Mn2 O8 Dy3 104.9(2)
C14A C13A C15A 108.3(14)
C14A C13A N2 113.7(18)
C15A C13A N2 110.0(18)
C14A C13A C16A 102.0(14)
C15A C13A C16A 103.5(14)
N2 C13A C16A 118.4(18)
C13A C14A H14A 109.5
C13A C14A H14B 109.5
H14A C14A H14B 109.5
C13A C14A H14C 109.5
H14A C14A H14C 109.5
H14B C14A H14C 109.5
C13A C15A H15A 109.5
C13A C15A H15B 109.5
H15A C15A H15B 109.5
C13A C15A H15C 109.5
H15A C15A H15C 109.5
H15B C15A H15C 109.5
C13A C16A H16A 109.5
C13A C16A H16B 109.5
H16A C16A H16B 109.5
C13A C16A H16C 109.5
H16A C16A H16C 109.5
H16B C16A H16C 109.5
C15B C13B C14B 110.9(12)
C15B C13B C16B 110.4(11)
C14B C13B C16B 109.7(12)
C15B C13B N2 116.9(13)
C14B C13B N2 105.6(13)
C16B C13B N2 103.0(13)
C13B C14B H14D 109.5
C13B C14B H14E 109.5
H14D C14B H14E 109.5
C13B C14B H14F 109.5
H14D C14B H14F 109.5
H14E C14B H14F 109.5
C13B C15B H15D 109.5
C13B C15B H15E 109.5
H15D C15B H15E 109.5
C13B C15B H15F 109.5
H15D C15B H15F 109.5
H15E C15B H15F 109.5
C13B C16B H16D 109.5
C13B C16B H16E 109.5
H16D C16B H16E 109.5
C13B C16B H16F 109.5
H16D C16B H16F 109.5
H16E C16B H16F 109.5
C19 N3 C17 108.6(7)
C19 N3 C21 113.2(7)
C17 N3 C21 112.5(7)
C19 N3 Mn3 99.7(5)
C17 N3 Mn3 100.6(5)
C21 N3 Mn3 120.6(6)
N3 C17 C18B 106.8(11)
N3 C17 C18A 111.7(8)
N3 C17 H17A 109.3
C18A C17 H17A 109.3
N3 C17 H17B 109.3
C18A C17 H17B 109.3
H17A C17 H17B 107.9
O9 C18A C17 109.9(10)
O9 C18A H18A 109.7
C17 C18A H18A 109.7
O9 C18A H18B 109.7
C17 C18A H18B 109.7
H18A C18A H18B 108.2
O9 C18B C17 112.3(15)
O9 C18B H18C 109.1
C17 C18B H18C 109.1
O9 C18B H18D 109.1
C17 C18B H18D 109.1
H18C C18B H18D 107.9
C18B O9 Mn3 115.4(10)
C18A O9 Mn3 113.7(7)
C18B O9 Dy3 132.0(10)
C18A O9 Dy3 131.5(7)
Mn3 O9 Dy3 104.2(2)
C20A C19 N3 110.9(9)
N3 C19 C20B 110.9(12)
C20A C19 H19A 109.5
N3 C19 H19A 109.5
C20A C19 H19B 109.5
N3 C19 H19B 109.5
H19A C19 H19B 108.0
O10 C20A C19 109.1(11)
O10 C20A H20A 109.9
C19 C20A H20A 109.9
O10 C20A H20B 109.9
C19 C20A H20B 109.9
H20A C20A H20B 108.3
O10 C20B C19 108.2(16)
O10 C20B H20C 110.0
C19 C20B H20C 110.0
O10 C20B H20D 110.0
C19 C20B H20D 110.0
H20C C20B H20D 108.4
C20B O10 Mn3 110.9(11)
C20A O10 Mn3 117.2(7)
C20B O10 Dy4 132.6(11)
C20A O10 Dy4 130.6(7)
Mn3 O10 Dy4 104.5(2)
C22 C21 C24 108.7(11)
C22 C21 C23 110.4(10)
C24 C21 C23 110.4(9)
C22 C21 N3 108.4(8)
C24 C21 N3 107.8(8)
C23 C21 N3 111.1(9)
C21 C22 H22A 109.5
C21 C22 H22B 109.5
H22A C22 H22B 109.5
C21 C22 H22C 109.5
H22A C22 H22C 109.5
H22B C22 H22C 109.5
C21 C23 H23A 109.5
C21 C23 H23B 109.5
H23A C23 H23B 109.5
C21 C23 H23C 109.5
H23A C23 H23C 109.5
H23B C23 H23C 109.5
C21 C24 H24A 109.5
C21 C24 H24B 109.5
H24A C24 H24B 109.5
C21 C24 H24C 109.5
H24A C24 H24C 109.5
H24B C24 H24C 109.5
C27 N4 C25 109.3(8)
C27 N4 C29 112.9(7)
C25 N4 C29 113.4(7)
C27 N4 Mn4 100.9(5)
C25 N4 Mn4 99.3(5)
C29 N4 Mn4 119.5(6)
C26A C25 N4 111.7(11)
C26A C25 C26B 40.0(10)
N4 C25 C26B 113.1(9)
C26A C25 H25A 109.3
N4 C25 H25A 109.3
C26B C25 H25A 135.0
C26A C25 H25B 109.3
N4 C25 H25B 109.3
H25A C25 H25B 107.9
C25 C26A O11 122.9(15)
C25 C26A H26A 106.6
O11 C26A H26A 106.6
C25 C26A H26B 106.6
O11 C26A H26B 106.6
H26A C26A H26B 106.6
O11 C26B C25 110.2(13)
O11 C26B H26C 109.6
C25 C26B H26C 109.6
O11 C26B H26D 109.6
C25 C26B H26D 109.6
H26C C26B H26D 108.1
C26B O11 C26A 42.0(10)
C26B O11 Mn4 120.8(9)
C26A O11 Mn4 107.7(9)
C26B O11 Dy4 129.9(8)
C26A O11 Dy4 143.1(9)
Mn4 O11 Dy4 103.6(2)
C28B C27 N4 116.6(11)
N4 C27 C28A 109.5(9)
N4 C27 H27A 109.8
C28A C27 H27A 109.8
N4 C27 H27B 109.8
C28A C27 H27B 109.8
H27A C27 H27B 108.2
O12 C28A C27 115.2(12)
O12 C28A H28A 108.5
C27 C28A H28A 108.5
O12 C28A H28B 108.5
C27 C28A H28B 108.5
H28A C28A H28B 107.5
C27 C28B O12 113.3(14)
C27 C28B H28C 108.9
O12 C28B H28C 108.9
C27 C28B H28D 108.9
O12 C28B H28D 108.9
H28C C28B H28D 107.7
C28A O12 Mn4 110.9(8)
C28B O12 Mn4 120.4(9)
C28A O12 Dy1 134.0(8)
C28B O12 Dy1 132.9(9)
Mn4 O12 Dy1 104.5(2)
C30 C29 N4 109.2(9)
C30 C29 C31 110.0(10)
N4 C29 C31 111.8(9)
C30 C29 C32 108.5(11)
N4 C29 C32 108.7(7)
C31 C29 C32 108.5(10)
C29 C30 H30A 109.5
C29 C30 H30B 109.5
H30A C30 H30B 109.5
C29 C30 H30C 109.5
H30A C30 H30C 109.5
H30B C30 H30C 109.5
C29 C31 H31A 109.5
C29 C31 H31B 109.5
H31A C31 H31B 109.5
C29 C31 H31C 109.5
H31A C31 H31C 109.5
H31B C31 H31C 109.5
C29 C32 H32A 109.5
C29 C32 H32B 109.5
H32A C32 H32B 109.5
C29 C32 H32C 109.5
H32A C32 H32C 109.5
H32B C32 H32C 109.5
C33 O13 Mn1 127.0(5)
C33 O14 Dy1 134.9(5)
O14 C33 O13 125.4(7)
O14 C33 C34 121.1(7)
O13 C33 C34 113.5(7)
C35 C34 C36 108.9(9)
C35 C34 C37 111.0(9)
C36 C34 C37 111.7(10)
C35 C34 C33 109.6(7)
C36 C34 C33 106.4(8)
C37 C34 C33 109.1(8)
C34 C35 H35A 109.5
C34 C35 H35B 109.5
H35A C35 H35B 109.5
C34 C35 H35C 109.5
H35A C35 H35C 109.5
H35B C35 H35C 109.5
C34 C36 H36A 109.5
C34 C36 H36B 109.5
H36A C36 H36B 109.5
C34 C36 H36C 109.5
H36A C36 H36C 109.5
H36B C36 H36C 109.5
C34 C37 H37A 109.5
C34 C37 H37B 109.5
H37A C37 H37B 109.5
C34 C37 H37C 109.5
H37A C37 H37C 109.5
H37B C37 H37C 109.5
C38 O15 Mn1 127.7(5)
C38 O16 Dy2 135.3(5)
O16 C38 O15 126.3(8)
O16 C38 C39 119.1(8)
O15 C38 C39 114.5(8)
C41B C39 C42B 108.0(15)
C40A C39 C41A 116.6(13)
C41B C39 C40B 106.8(15)
C42B C39 C40B 106.1(15)
C40A C39 C38 113.5(11)
C41B C39 C38 116.5(17)
C42B C39 C38 115(2)
C41A C39 C38 110.5(10)
C40B C39 C38 104(2)
C40A C39 C42A 105.7(12)
C41A C39 C42A 106.3(12)
C38 C39 C42A 102.9(10)
C39 C40A H40A 109.5
C39 C40A H40B 109.5
H40A C40A H40B 109.5
C39 C40A H40C 109.5
H40A C40A H40C 109.5
H40B C40A H40C 109.5
C39 C41A H41A 109.5
C39 C41A H41B 109.5
H41A C41A H41B 109.5
C39 C41A H41C 109.5
H41A C41A H41C 109.5
H41B C41A H41C 109.5
C39 C42A H42A 109.5
C39 C42A H42B 109.5
H42A C42A H42B 109.5
C39 C42A H42C 109.5
H42A C42A H42C 109.5
H42B C42A H42C 109.5
C39 C40B H40D 109.5
C39 C40B H40E 109.5
H40D C40B H40E 109.5
C39 C40B H40F 109.5
H40D C40B H40F 109.5
H40E C40B H40F 109.5
C39 C41B H41D 109.5
C39 C41B H41E 109.5
H41D C41B H41E 109.5
C39 C41B H41F 109.5
H41D C41B H41F 109.5
H41E C41B H41F 109.5
C39 C42B H42D 109.5
C39 C42B H42E 109.5
H42D C42B H42E 109.5
C39 C42B H42F 109.5
H42D C42B H42F 109.5
H42E C42B H42F 109.5
C43 O17 Mn2 127.7(6)
C43 O18 Dy2 135.6(6)
O18 C43 O17 125.8(9)
O18 C43 C44 118.9(10)
O17 C43 C44 115.3(8)
C47B C44 C46B 111.7(15)
C45A C44 C46A 113.2(14)
C45A C44 C43 114.2(10)
C47B C44 C43 110(2)
C46B C44 C43 109.3(14)
C46A C44 C43 105.8(11)
C47B C44 C45B 108.3(14)
C46B C44 C45B 107.2(13)
C43 C44 C45B 110.3(18)
C45A C44 C47A 108.7(14)
C46A C44 C47A 106.5(15)
C43 C44 C47A 108.1(14)
C44 C45A H45A 109.5
C44 C45A H45B 109.5
H45A C45A H45B 109.5
C44 C45A H45C 109.5
H45A C45A H45C 109.5
H45B C45A H45C 109.5
C44 C46A H46A 109.5
C44 C46A H46B 109.5
H46A C46A H46B 109.5
C44 C46A H46C 109.5
H46A C46A H46C 109.5
H46B C46A H46C 109.5
C44 C47A H47A 109.5
C44 C47A H47B 109.5
H47A C47A H47B 109.5
C44 C47A H47C 109.5
H47A C47A H47C 109.5
H47B C47A H47C 109.5
C44 C45B H45D 109.5
C44 C45B H45E 109.5
H45D C45B H45E 109.5
C44 C45B H45F 109.5
H45D C45B H45F 109.5
H45E C45B H45F 109.5
C44 C46B H46D 109.5
C44 C46B H46E 109.5
H46D C46B H46E 109.5
C44 C46B H46F 109.5
H46D C46B H46F 109.5
H46E C46B H46F 109.5
C44 C47B H47D 109.5
C44 C47B H47E 109.5
H47D C47B H47E 109.5
C44 C47B H47F 109.5
H47D C47B H47F 109.5
H47E C47B H47F 109.5
C48 O19 Mn2 127.9(5)
C48 O20 Dy3 136.0(5)
O20 C48 O19 124.4(7)
O20 C48 C49 120.5(7)
O19 C48 C49 115.1(7)
C51 C49 C52 111.6(10)
C51 C49 C48 109.9(7)
C52 C49 C48 107.8(8)
C51 C49 C50 110.0(9)
C52 C49 C50 108.6(9)
C48 C49 C50 108.8(8)
C49 C50 H50A 109.5
C49 C50 H50B 109.5
H50A C50 H50B 109.5
C49 C50 H50C 109.5
H50A C50 H50C 109.5
H50B C50 H50C 109.5
C49 C51 H51A 109.5
C49 C51 H51B 109.5
H51A C51 H51B 109.5
C49 C51 H51C 109.5
H51A C51 H51C 109.5
H51B C51 H51C 109.5
C49 C52 H52A 109.5
C49 C52 H52B 109.5
H52A C52 H52B 109.5
C49 C52 H52C 109.5
H52A C52 H52C 109.5
H52B C52 H52C 109.5
C53 O21 Mn3 125.6(5)
C53 O22 Dy3 136.4(7)
O22 C53 O21 126.0(9)
O22 C53 C54 119.4(10)
O21 C53 C54 114.6(8)
C56B C54 C55B 112.2(16)
C57A C54 C55A 113.4(10)
C56B C54 C53 115(2)
C57A C54 C53 106.7(9)
C55B C54 C53 108(2)
C55A C54 C53 112.1(9)
C56B C54 C57B 108.8(15)
C55B C54 C57B 108.1(15)
C53 C54 C57B 104(2)
C57A C54 C56A 107.3(10)
C55A C54 C56A 107.2(10)
C53 C54 C56A 110.2(9)
C54 C55A H55A 109.5
C54 C55A H55B 109.5
H55A C55A H55B 109.5
C54 C55A H55C 109.5
H55A C55A H55C 109.5
H55B C55A H55C 109.5
C54 C56A H56A 109.5
C54 C56A H56B 109.5
H56A C56A H56B 109.5
C54 C56A H56C 109.5
H56A C56A H56C 109.5
H56B C56A H56C 109.5
C54 C57A H57A 109.5
C54 C57A H57B 109.5
H57A C57A H57B 109.5
C54 C57A H57C 109.5
H57A C57A H57C 109.5
H57B C57A H57C 109.5
C54 C55B H55D 109.5
C54 C55B H55E 109.5
H55D C55B H55E 109.5
C54 C55B H55F 109.5
H55D C55B H55F 109.5
H55E C55B H55F 109.5
C54 C56B H56D 109.5
C54 C56B H56E 109.5
H56D C56B H56E 109.5
C54 C56B H56F 109.5
H56D C56B H56F 109.5
H56E C56B H56F 109.5
C54 C57B H57D 109.5
C54 C57B H57E 109.5
H57D C57B H57E 109.5
C54 C57B H57F 109.5
H57D C57B H57F 109.5
H57E C57B H57F 109.5
C58 O23 Mn3 126.5(6)
C58 O24 Dy4 134.9(6)
O24 C58 O23 127.0(8)
O24 C58 C59 117.7(9)
O23 C58 C59 115.2(8)
C61A C59 C62A 121.7(15)
C60B C59 C62B 118.7(18)
C60B C59 C61B 100.8(18)
C62B C59 C61B 105.9(17)
C61A C59 C60A 103.4(14)
C62A C59 C60A 108.8(13)
C61A C59 C58 110.2(11)
C60B C59 C58 107.7(15)
C62A C59 C58 104.7(12)
C62B C59 C58 112.1(13)
C61B C59 C58 110.9(13)
C60A C59 C58 107.3(11)
C59 C60A H60A 109.5
C59 C60A H60B 109.5
H60A C60A H60B 109.5
C59 C60A H60C 109.5
H60A C60A H60C 109.5
H60B C60A H60C 109.5
C59 C61A H61A 109.5
C59 C61A H61B 109.5
H61A C61A H61B 109.5
C59 C61A H61C 109.5
H61A C61A H61C 109.5
H61B C61A H61C 109.5
C59 C62A H62A 109.5
C59 C62A H62B 109.5
H62A C62A H62B 109.5
C59 C62A H62C 109.5
H62A C62A H62C 109.5
H62B C62A H62C 109.5
C59 C60B H60D 109.5
C59 C60B H60E 109.5
H60D C60B H60E 109.5
C59 C60B H60F 109.5
H60D C60B H60F 109.5
H60E C60B H60F 109.5
C59 C61B H61D 109.5
C59 C61B H61E 109.5
H61D C61B H61E 109.5
C59 C61B H61F 109.5
H61D C61B H61F 109.5
H61E C61B H61F 109.5
C59 C62B H62D 109.5
C59 C62B H62E 109.5
H62D C62B H62E 109.5
C59 C62B H62F 109.5
H62D C62B H62F 109.5
H62E C62B H62F 109.5
C63 O25 Mn4 125.7(7)
C63 O26 Dy4 135.0(7)
O26 C63 O25 128.1(10)
O26 C63 C64A 113.7(11)
O25 C63 C64A 118.1(11)
O26 C63 C64B 119.8(15)
O25 C63 C64B 109.7(15)
C66A C64A C65A 116(2)
C66A C64A C67A 108(2)
C65A C64A C67A 104.7(15)
C66A C64A C63 105.2(18)
C65A C64A C63 110.7(13)
C67A C64A C63 111.9(14)
C64A C65A H65A 109.5
C64A C65A H65B 109.5
H65A C65A H65B 109.5
C64A C65A H65C 109.5
H65A C65A H65C 109.5
H65B C65A H65C 109.5
C64A C66A H66A 109.5
C64A C66A H66B 109.5
H66A C66A H66B 109.5
C64A C66A H66C 109.5
H66A C66A H66C 109.5
H66B C66A H66C 109.5
C64A C67A H67A 109.5
C64A C67A H67B 109.5
H67A C67A H67B 109.5
C64A C67A H67C 109.5
H67A C67A H67C 109.5
H67B C67A H67C 109.5
C67B C64B C65B 104(2)
C67B C64B C66B 104(2)
C65B C64B C66B 105(2)
C67B C64B C63 119(3)
C65B C64B C63 115(5)
C66B C64B C63 108(2)
C64B C65B H65D 109.5
C64B C65B H65E 109.5
H65D C65B H65E 109.5
C64B C65B H65F 109.5
H65D C65B H65F 109.5
H65E C65B H65F 109.5
C64B C66B H66D 109.5
C64B C66B H66E 109.5
H66D C66B H66E 109.5
C64B C66B H66F 109.5
H66D C66B H66F 109.5
H66E C66B H66F 109.5
C64B C67B H67D 109.5
C64B C67B H67E 109.5
H67D C67B H67E 109.5
C64B C67B H67F 109.5
H67D C67B H67F 109.5
H67E C67B H67F 109.5
C68 O27 Mn4 126.5(5)
C68 O28 Dy1 135.9(5)
O28 C68 O27 126.0(7)
O28 C68 C69 119.3(7)
O27 C68 C69 114.8(7)
C71B C69 C72B 112.8(14)
C70A C69 C71A 116.7(15)
C70A C69 C72A 112.7(15)
C71A C69 C72A 104.1(13)
C71B C69 C70B 112.8(15)
C72B C69 C70B 101.6(14)
C70A C69 C68 108.7(13)
C71B C69 C68 109.3(11)
C72B C69 C68 110.7(10)
C71A C69 C68 105.7(10)
C72A C69 C68 108.5(10)
C70B C69 C68 109.4(11)
C69 C70A H70A 109.5
C69 C70A H70B 109.5
H70A C70A H70B 109.5
C69 C70A H70C 109.5
H70A C70A H70C 109.5
H70B C70A H70C 109.5
C69 C71A H71A 109.5
C69 C71A H71B 109.5
H71A C71A H71B 109.5
C69 C71A H71C 109.5
H71A C71A H71C 109.5
H71B C71A H71C 109.5
C69 C72A H72A 109.5
C69 C72A H72B 109.5
H72A C72A H72B 109.5
C69 C72A H72C 109.5
H72A C72A H72C 109.5
H72B C72A H72C 109.5
C69 C70B H70D 109.5
C69 C70B H70E 109.5
H70D C70B H70E 109.5
C69 C70B H70F 109.5
H70D C70B H70F 109.5
H70E C70B H70F 109.5
C69 C71B H71D 109.5
C69 C71B H71E 109.5
H71D C71B H71E 109.5
C69 C71B H71F 109.5
H71D C71B H71F 109.5
H71E C71B H71F 109.5
C69 C72B H72D 109.5
C69 C72B H72E 109.5
H72D C72B H72E 109.5
C69 C72B H72F 109.5
H72D C72B H72F 109.5
H72E C72B H72F 109.5
N5 O29 Dy2 126.3(6)
N5 O29 Dy1 126.0(6)
Dy2 O29 Dy1 107.66(18)
O29 N5 O31 118.0(10)
O29 N5 O30 121.8(10)
O31 N5 O30 109.4(10)
N6 O32 Dy2 127.2(6)
N6 O32 Dy3 123.8(6)
Dy2 O32 Dy3 109.05(19)
O32 N6 O34 123.3(9)
O32 N6 O33 117.1(12)
O34 N6 O33 107.0(12)
N7 O35 Dy3 125.4(5)
N7 O35 Dy4 127.4(6)
Dy3 O35 Dy4 107.18(18)
O35 N7 O37 119.5(10)
O35 N7 O36 125.1(10)
O37 N7 O36 102.6(10)
N8 O38 Dy4 127.1(5)
N8 O38 Dy1 124.4(5)
Dy4 O38 Dy1 108.48(19)
O39 N8 O38 119.3(12)
O39 N8 O40 105.8(12)
O38 N8 O40 122.8(8)
C82 C81 C86 120.0
C82 C81 C87A 113(4)
C86 C81 C87A 126(4)
C81 C82 C83 120.0
C84 C83 C82 120.0
C83 C84 C85 120.0
C84 C85 C86 120.0
C84 C85 C87B 117(4)
C86 C85 C87B 123(4)
C85 C86 C81 120.0
N91 C91 C92 172(3)
N92 C93 C94 174(4)
C192 C191 C196 120.0
C191 C192 C193 120.0
C191 C192 C197 119.4(10)
C193 C192 C197 119.0(10)
C194 C193 C192 120.0
C194 C193 C198 116.2(14)
C192 C193 C198 115.3(14)
C195 C194 C193 120.0
C194 C195 C196 120.0
C195 C196 C191 120.0
N94A C97A C98A 166(5)

loop_
_geom_bond_atom_site_label_1
_geom_bond_atom_site_label_2
_geom_bond_distance
Dy1 O1 2.324(5)
Dy1 O4 2.324(5)
Dy1 O5 2.333(5)
Dy1 O12 2.348(5)
Dy1 O28 2.384(5)
Dy1 O14 2.397(5)
Dy1 O38 2.435(5)
Dy1 O29 2.452(5)
Dy1 Mn1 3.3565(11)
Dy1 Mn4 3.3694(12)
Dy1 Dy4 3.9255(5)
Dy1 Dy2 3.9410(5)
Dy2 O1 2.321(5)
Dy2 O2 2.332(5)
Dy2 O6 2.376(5)
Dy2 O7 2.381(6)
Dy2 O16 2.389(6)
Dy2 O18 2.391(6)
Dy2 O32 2.425(5)
Dy2 O29 2.430(5)
Dy2 Mn2 3.3849(13)
Dy2 Mn1 3.3895(12)
Dy2 Dy3 3.9556(5)
Dy3 O3 2.320(5)
Dy3 O2 2.335(5)
Dy3 O8 2.341(5)
Dy3 O9 2.363(5)
Dy3 O20 2.387(6)
Dy3 O22 2.395(6)
Dy3 O35 2.430(5)
Dy3 O32 2.432(5)
Dy3 Mn2 3.3643(12)
Dy3 Mn3 3.3770(12)
Dy3 Dy4 3.9348(5)
Dy4 O3 2.322(6)
Dy4 O4 2.322(5)
Dy4 O10 2.358(5)
Dy4 O26 2.362(7)
Dy4 O11 2.369(6)
Dy4 O24 2.385(6)
Dy4 O38 2.402(5)
Dy4 O35 2.459(5)
Dy4 Mn4 3.3676(14)
Dy4 Mn3 3.3713(14)
Mn1 O5 1.898(5)
Mn1 O6 1.905(5)
Mn1 O15 1.934(5)
Mn1 O13 1.949(5)
Mn1 O1 2.144(5)
Mn1 N1 2.458(6)
Mn2 O8 1.887(6)
Mn2 O7 1.896(6)
Mn2 O17 1.928(7)
Mn2 O19 1.956(6)
Mn2 O2 2.141(5)
Mn2 N2 2.491(9)
Mn3 O10 1.891(6)
Mn3 O9 1.901(5)
Mn3 O21 1.942(7)
Mn3 O23 1.947(6)
Mn3 O3 2.136(5)
Mn3 N3 2.473(7)
Mn4 O12 1.899(6)
Mn4 O11 1.901(6)
Mn4 O27 1.956(6)
Mn4 O25 1.960(7)
Mn4 O4 2.134(5)
Mn4 N4 2.456(7)
O1 H1 0.80(4)
O2 H2 0.84(4)
O3 H3 0.83(4)
O4 H4 0.84(4)
N1 C3 1.481(10)
N1 C1 1.494(11)
N1 C5 1.536(11)
C1 C2 1.512(13)
C1 H1A 0.9900
C1 H1B 0.9900
C2 O5 1.361(11)
C2 H2A 0.9900
C2 H2B 0.9900
C3 C4 1.497(13)
C3 H3A 0.9900
C3 H3B 0.9900
C4 O6 1.373(11)
C4 H4A 0.9900
C4 H4B 0.9900
C5 C7 1.506(15)
C5 C8 1.509(14)
C5 C6 1.540(12)
C6 H6A 0.9800
C6 H6B 0.9800
C6 H6C 0.9800
C7 H7A 0.9800
C7 H7B 0.9800
C7 H7C 0.9800
C8 H8A 0.9800
C8 H8B 0.9800
C8 H8C 0.9800
N2 C9A 1.471(15)
N2 C11A 1.472(17)
N2 C11B 1.503(14)
N2 C13B 1.515(16)
N2 C9B 1.519(13)
N2 C13A 1.591(18)
C9A C10A 1.500(18)
C9A H9A1 0.9900
C9A H9A2 0.9900
C10A O7 1.409(16)
C10A H10A 0.9900
C10A H10B 0.9900
C9B C10B 1.511(14)
C9B H9B1 0.9900
C9B H9B2 0.9900
C10B O7 1.458(11)
C10B H10C 0.9900
C10B H10D 0.9900
C11A C12A 1.525(17)
C11A H11A 0.9900
C11A H11B 0.9900
C12A O8 1.428(13)
C12A H12A 0.9900
C12A H12B 0.9900
C11B C12B 1.530(15)
C11B H11C 0.9900
C11B H11D 0.9900
C12B O8 1.446(12)
C12B H12C 0.9900
C12B H12D 0.9900
C13A C14A 1.522(16)
C13A C15A 1.522(17)
C13A C16A 1.64(3)
C14A H14A 0.9800
C14A H14B 0.9800
C14A H14C 0.9800
C15A H15A 0.9800
C15A H15B 0.9800
C15A H15C 0.9800
C16A H16A 0.9800
C16A H16B 0.9800
C16A H16C 0.9800
C13B C15B 1.498(15)
C13B C14B 1.506(15)
C13B C16B 1.51(2)
C14B H14D 0.9800
C14B H14E 0.9800
C14B H14F 0.9800
C15B H15D 0.9800
C15B H15E 0.9800
C15B H15F 0.9800
C16B H16D 0.9800
C16B H16E 0.9800
C16B H16F 0.9800
N3 C19 1.485(13)
N3 C17 1.490(11)
N3 C21 1.541(12)
C17 C18B 1.51(2)
C17 C18A 1.547(16)
C17 H17A 0.9900
C17 H17B 0.9900
C18A O9 1.387(15)
C18A H18A 0.9900
C18A H18B 0.9900
C18B O9 1.38(2)
C18B H18C 0.9900
C18B H18D 0.9900
C19 C20A 1.477(18)
C19 C20B 1.55(3)
C19 H19A 0.9900
C19 H19B 0.9900
C20A O10 1.464(16)
C20A H20A 0.9900
C20A H20B 0.9900
C20B O10 1.40(2)
C20B H20C 0.9900
C20B H20D 0.9900
C21 C22 1.504(17)
C21 C24 1.513(14)
C21 C23 1.524(14)
C22 H22A 0.9800
C22 H22B 0.9800
C22 H22C 0.9800
C23 H23A 0.9800
C23 H23B 0.9800
C23 H23C 0.9800
C24 H24A 0.9800
C24 H24B 0.9800
C24 H24C 0.9800
N4 C27 1.480(12)
N4 C25 1.498(12)
N4 C29 1.519(13)
C25 C26A 1.32(2)
C25 C26B 1.55(2)
C25 H25A 0.9900
C25 H25B 0.9900
C26A O11 1.424(19)
C26A H26A 0.9900
C26A H26B 0.9900
C26B O11 1.380(18)
C26B H26C 0.9900
C26B H26D 0.9900
C27 C28B 1.41(2)
C27 C28A 1.493(17)
C27 H27A 0.9900
C27 H27B 0.9900
C28A O12 1.348(16)
C28A H28A 0.9900
C28A H28B 0.9900
C28B O12 1.46(2)
C28B H28C 0.9900
C28B H28D 0.9900
C29 C30 1.493(14)
C29 C31 1.522(14)
C29 C32 1.534(15)
C30 H30A 0.9800
C30 H30B 0.9800
C30 H30C 0.9800
C31 H31A 0.9800
C31 H31B 0.9800
C31 H31C 0.9800
C32 H32A 0.9800
C32 H32B 0.9800
C32 H32C 0.9800
O13 C33 1.277(9)
O14 C33 1.242(9)
C33 C34 1.555(11)
C34 C35 1.506(13)
C34 C36 1.530(14)
C34 C37 1.531(13)
C35 H35A 0.9800
C35 H35B 0.9800
C35 H35C 0.9800
C36 H36A 0.9800
C36 H36B 0.9800
C36 H36C 0.9800
C37 H37A 0.9800
C37 H37B 0.9800
C37 H37C 0.9800
O15 C38 1.269(10)
O16 C38 1.245(10)
C38 C39 1.542(13)
C39 C40A 1.506(14)
C39 C41B 1.516(16)
C39 C42B 1.518(17)
C39 C41A 1.528(14)
C39 C40B 1.533(17)
C39 C42A 1.552(14)
C40A H40A 0.9800
C40A H40B 0.9800
C40A H40C 0.9800
C41A H41A 0.9800
C41A H41B 0.9800
C41A H41C 0.9800
C42A H42A 0.9800
C42A H42B 0.9800
C42A H42C 0.9800
C40B H40D 0.9800
C40B H40E 0.9800
C40B H40F 0.9800
C41B H41D 0.9800
C41B H41E 0.9800
C41B H41F 0.9800
C42B H42D 0.9800
C42B H42E 0.9800
C42B H42F 0.9800
O17 C43 1.267(12)
O18 C43 1.263(11)
C43 C44 1.515(13)
C44 C45A 1.474(13)
C44 C47B 1.496(17)
C44 C46B 1.500(16)
C44 C46A 1.507(15)
C44 C45B 1.538(17)
C44 C47A 1.542(15)
C45A H45A 0.9800
C45A H45B 0.9800
C45A H45C 0.9800
C46A H46A 0.9800
C46A H46B 0.9800
C46A H46C 0.9800
C47A H47A 0.9800
C47A H47B 0.9800
C47A H47C 0.9800
C45B H45D 0.9800
C45B H45E 0.9800
C45B H45F 0.9800
C46B H46D 0.9800
C46B H46E 0.9800
C46B H46F 0.9800
C47B H47D 0.9800
C47B H47E 0.9800
C47B H47F 0.9800
O19 C48 1.278(9)
O20 C48 1.263(9)
C48 C49 1.526(12)
C49 C51 1.520(13)
C49 C52 1.523(14)
C49 C50 1.532(14)
C50 H50A 0.9800
C50 H50B 0.9800
C50 H50C 0.9800
C51 H51A 0.9800
C51 H51B 0.9800
C51 H51C 0.9800
C52 H52A 0.9800
C52 H52B 0.9800
C52 H52C 0.9800
O21 C53 1.292(12)
O22 C53 1.248(11)
C53 C54 1.543(13)
C54 C56B 1.497(17)
C54 C57A 1.501(12)
C54 C55B 1.508(17)
C54 C55A 1.509(12)
C54 C57B 1.544(17)
C54 C56A 1.557(13)
C55A H55A 0.9800
C55A H55B 0.9800
C55A H55C 0.9800
C56A H56A 0.9800
C56A H56B 0.9800
C56A H56C 0.9800
C57A H57A 0.9800
C57A H57B 0.9800
C57A H57C 0.9800
C55B H55D 0.9800
C55B H55E 0.9800
C55B H55F 0.9800
C56B H56D 0.9800
C56B H56E 0.9800
C56B H56F 0.9800
C57B H57D 0.9800
C57B H57E 0.9800
C57B H57F 0.9800
O23 C58 1.270(12)
O24 C58 1.254(12)
C58 C59 1.559(12)
C59 C61A 1.490(14)
C59 C60B 1.491(16)
C59 C62A 1.495(14)
C59 C62B 1.498(15)
C59 C61B 1.548(15)
C59 C60A 1.549(14)
C60A H60A 0.9800
C60A H60B 0.9800
C60A H60C 0.9800
C61A H61A 0.9800
C61A H61B 0.9800
C61A H61C 0.9800
C62A H62A 0.9800
C62A H62B 0.9800
C62A H62C 0.9800
C60B H60D 0.9800
C60B H60E 0.9800
C60B H60F 0.9800
C61B H61D 0.9800
C61B H61E 0.9800
C61B H61F 0.9800
C62B H62D 0.9800
C62B H62E 0.9800
C62B H62F 0.9800
O25 C63 1.259(13)
O26 C63 1.240(13)
C63 C64A 1.540(17)
C63 C64B 1.58(2)
C64A C66A 1.471(17)
C64A C65A 1.478(15)
C64A C67A 1.511(15)
C65A H65A 0.9800
C65A H65B 0.9800
C65A H65C 0.9800
C66A H66A 0.9800
C66A H66B 0.9800
C66A H66C 0.9800
C67A H67A 0.9800
C67A H67B 0.9800
C67A H67C 0.9800
C64B C67B 1.479(18)
C64B C65B 1.480(19)
C64B C66B 1.485(18)
C65B H65D 0.9800
C65B H65E 0.9800
C65B H65F 0.9800
C66B H66D 0.9800
C66B H66E 0.9800
C66B H66F 0.9800
C67B H67D 0.9800
C67B H67E 0.9800
C67B H67F 0.9800
O27 C68 1.270(9)
O28 C68 1.246(9)
C68 C69 1.548(11)
C69 C70A 1.499(15)
C69 C71B 1.505(14)
C69 C72B 1.539(14)
C69 C71A 1.540(13)
C69 C72A 1.545(14)
C69 C70B 1.547(14)
C70A H70A 0.9800
C70A H70B 0.9800
C70A H70C 0.9800
C71A H71A 0.9800
C71A H71B 0.9800
C71A H71C 0.9800
C72A H72A 0.9800
C72A H72B 0.9800
C72A H72C 0.9800
C70B H70D 0.9800
C70B H70E 0.9800
C70B H70F 0.9800
C71B H71D 0.9800
C71B H71E 0.9800
C71B H71F 0.9800
C72B H72D 0.9800
C72B H72E 0.9800
C72B H72F 0.9800
O29 N5 1.278(9)
N5 O31 1.342(14)
N5 O30 1.366(14)
O32 N6 1.264(10)
N6 O34 1.289(12)
N6 O33 1.42(2)
O35 N7 1.260(10)
N7 O37 1.287(14)
N7 O36 1.316(14)
O38 N8 1.287(10)
N8 O39 1.264(17)
N8 O40 1.341(12)
C81 C82 1.3900
C81 C86 1.3900
C81 C87A 1.77(6)
C82 C83 1.3900
C83 C84 1.3900
C84 C85 1.3900
C85 C86 1.3900
C85 C87B 1.62(5)
N91 C91 1.176(10)
C91 C92 1.509(10)
N92 C93 1.189(8)
C93 C94 1.520(8)
C191 C192 1.3900
C191 C196 1.3900
C192 C193 1.3900
C192 C197 1.470(17)
C193 C194 1.3900
C193 C198 1.504(18)
C194 C195 1.3900
C195 C196 1.3900
N94A C97A 1.194(10)
C97A C98A 1.531(10)

loop_
_geom_hbond_atom_site_label_D
_geom_hbond_atom_site_label_H
_geom_hbond_atom_site_label_A
_geom_hbond_distance_DH
_geom_hbond_distance_HA
_geom_hbond_distance_DA
_geom_hbond_angle_DHA
O1 H1 O33 0.80(4) 2.01(4) 2.71(2) 145.4(17)
O1 H1 O40 0.80(4) 2.03(3) 2.750(10) 148.7(15)
O2 H2 O31 0.84(4) 2.00(6) 2.732(14) 144(8)
O2 H2 O36 0.84(4) 2.20(7) 2.867(14) 137(8)
O3 H3 O34 0.83(4) 2.10(7) 2.774(11) 137(8)
O3 H3 O39 0.83(4) 2.23(7) 2.86(2) 133(8)
O4 H4 O37 0.84(4) 2.04(6) 2.757(13) 143(8)
O4 H4 O30 0.84(4) 2.10(6) 2.786(15) 139(8)
